data_7713879
loop_
_publ_author_name
'Velazquez-Garcia, Jose de Jesus'
'Basuroy, Krishnayan'
'Storozhuk, Darina'
'Wong, Joanne'
'Demeshko, Serhiy'
'Meyer, Franc'
'Henning, Robert'
'Techert, Simone'

_publ_section_title
;
 Structural dynamics of a thermally silent triiron(II) spin crossover
 defect grid complex.
;
_journal_name_full 'Dalton transactions (Cambridge, England : 2003)'
_journal_paper_doi 10.1039/d3dt02067c
_journal_year 2023
_chemical_formula_moiety 'C92 H62 Fe3 N24, 4(B F4), 3(C2 H3 N), C2 N1'
_chemical_formula_sum 'C100 H71 B4 F16 Fe3 N28'
_chemical_formula_weight 2179.63
_space_group_crystal_system triclinic
_space_group_IT_number 2
_space_group_name_Hall '-P 1'
_space_group_name_H-M_alt 'P -1'
_atom_sites_solution_hydrogens geom
_atom_sites_solution_primary dual
_audit_creation_date 2023-06-14
_audit_creation_method
;
Olex2 1.5
(compiled 2023.03.06 svn.rbb2c1857 for OlexSys, GUI svn.r6748)
;
_audit_update_record
;
2023-06-17 deposited with the CCDC.	2023-08-07 downloaded from the CCDC.
;
_cell_angle_alpha 90.52(3)
_cell_angle_beta 95.69(3)
_cell_angle_gamma 109.04(3)
_cell_formula_units_Z 2
_cell_length_a 14.210(3)
_cell_length_b 14.610(3)
_cell_length_c 24.810(5)
_cell_measurement_reflns_used 9908
_cell_measurement_temperature 290
_cell_measurement_theta_max 22.590
_cell_measurement_theta_min 1.287
_cell_volume 4840(2)
_computing_molecular_graphics 'Olex2 1.5 (Dolomanov et al., 2009)'
_computing_publication_material 'Olex2 1.5 (Dolomanov et al., 2009)'
_computing_structure_refinement 'SHELXL 2018/3 (Sheldrick, 2015)'
_diffrn_ambient_temperature 290
_diffrn_measured_fraction_theta_full 0.908
_diffrn_measured_fraction_theta_max 0.906
_diffrn_measurement_device_type 'High Precision 1-Axis Goniostat at P11 beamline(Petra III, DESY)'
_diffrn_measurement_method 'phi scan'
_diffrn_radiation_type synchrotron
_diffrn_radiation_wavelength 0.6199
_diffrn_reflns_av_R_equivalents 0.0165
_diffrn_reflns_av_unetI/netI 0.0132
_diffrn_reflns_Laue_measured_fraction_full 0.908
_diffrn_reflns_Laue_measured_fraction_max 0.906
_diffrn_reflns_limit_h_max 17
_diffrn_reflns_limit_h_min -17
_diffrn_reflns_limit_k_max 18
_diffrn_reflns_limit_k_min -18
_diffrn_reflns_limit_l_max 30
_diffrn_reflns_limit_l_min -29
_diffrn_reflns_number 65337
_diffrn_reflns_point_group_measured_fraction_full 0.908
_diffrn_reflns_point_group_measured_fraction_max 0.906
_diffrn_reflns_theta_full 21.835
_diffrn_reflns_theta_max 22.590
_diffrn_reflns_theta_min 1.287
_diffrn_source 'undulator raditaion'
_exptl_absorpt_coefficient_mu 0.375
_exptl_absorpt_correction_type none
_exptl_crystal_colour black
_exptl_crystal_density_diffrn 1.496
_exptl_crystal_density_method 'not measured'
_exptl_crystal_description block
_exptl_crystal_F_000 2218
_exptl_crystal_size_max 0.09
_exptl_crystal_size_mid 0.05
_exptl_crystal_size_min 0.03
_refine_diff_density_max 1.076
_refine_diff_density_min -0.417
_refine_diff_density_rms 0.056
_refine_ls_extinction_coef 0.0026(6)
_refine_ls_extinction_expression Fc^*^=kFc[1+0.001xFc^2^\l^3^/sin(2\q)]^-1/4^
_refine_ls_extinction_method 'SHELXL-2018/3 (Sheldrick 2018)'
_refine_ls_goodness_of_fit_ref 1.052
_refine_ls_hydrogen_treatment constr
_refine_ls_matrix_type full
_refine_ls_number_parameters 1533
_refine_ls_number_reflns 17497
_refine_ls_number_restraints 291
_refine_ls_restrained_S_all 1.072
_refine_ls_R_factor_all 0.0707
_refine_ls_R_factor_gt 0.0646
_refine_ls_shift/su_max 0.001
_refine_ls_shift/su_mean 0.000
_refine_ls_structure_factor_coef Fsqd
_refine_ls_weighting_details 'w=1/[\s^2^(Fo^2^)+(0.1618P)^2^+0.3305P] where P=(Fo^2^+2Fc^2^)/3'
_refine_ls_weighting_scheme calc
_refine_ls_wR_factor_gt 0.2086
_refine_ls_wR_factor_ref 0.2223
_reflns_Friedel_coverage 0.000
_reflns_number_gt 14455
_reflns_number_total 17497
_reflns_threshold_expression 'I > 2\s(I)'
_cod_data_source_file d3dt02067c16.cif
_cod_data_source_block fe3_290k
_cod_original_cell_volume 4840.3(19)
_cod_database_code 7713879
_shelx_shelxl_version_number 2018/3
_shelx_space_group_comment
;
The symmetry employed for this shelxl refinement is uniquely defined
by the following loop, which should always be used as a source of
symmetry information in preference to the above space-group names.
They are only intended as comments.
;
_olex2_refinement_description
;
1. Fixed Uiso
 At 1.2 times of:
  All C(H) groups, All N(H) groups
 At 1.5 times of:
  All C(H,H,H) groups
2. Restrained distances
 N28A-C100
 1.14 with sigma of 0.02
 C98B-C97B
 1.456 with sigma of 0.01
 C100-N28A
 1.137 with sigma of 0.01
 C100-C99A
 1.456 with sigma of 0.01
 C97B-N27B
 2.593 with sigma of 0.02
 C99A-N28A
 2.593 with sigma of 0.02
 N27B-C98B
 1.14 with sigma of 0.02
 C98B-N27B
 1.137 with sigma of 0.01
 C97A-N27A
 2.593 with sigma of 0.02
 N27A-C98A
 1.14 with sigma of 0.02
 C98A-C97A
 1.456 with sigma of 0.01
 C98A-N27A
 1.137 with sigma of 0.01
 N28A-C99A
 2.59 with sigma of 0.04
 N27B-C97B
 2.59 with sigma of 0.04
 N27A-C97A
 2.59 with sigma of 0.04
 F16A-B4 \\sim F13B-B4
 with sigma of 0.02
 F11A-B3 \\sim F11B-B3
 with sigma of 0.02
 F10A-B3 \\sim F10B-B3
 with sigma of 0.02
 F12A-B3 \\sim F12B-B3
 with sigma of 0.02
 B3-F12A \\sim B3-F9 \\sim B3-F11A \\sim B3-F10A
 with sigma of 0.02
 F12A-F11A \\sim F12A-F10A \\sim F11A-F10A
 with sigma of 0.04
 F14A-F13B \\sim F14B-F13B
 with sigma of 0.02
 F13A-F13B \\sim F16B-F13B
 with sigma of 0.04
 F14B-F16B \\sim F14B-F13B \\sim F16B-F13B
 with sigma of 0.04
 F14A-F16A \\sim F14B-F16A
 with sigma of 0.04
 F13A-F14A \\sim F16B-F14B
 with sigma of 0.04
 F13A-F16A \\sim F16B-F16A
 with sigma of 0.04
 N28A-C99A \\sim C99B-N28B
 with sigma of 0.04
 C100-C99A \\sim C1A-N28B
 with sigma of 0.02
 N28A-C100 \\sim C99B-C1A
 with sigma of 0.02
 F8A-F7A \\sim F8B-F7B
 with sigma of 0.04
 F6A-F7A \\sim F6B-F7B
 with sigma of 0.04
 F6A-F8A \\sim F6B-F8B
 with sigma of 0.04
 N24A-C91A \\sim N24B-C91A
 with sigma of 0.04
 N24A-C92A \\sim N24B-C92B
 with sigma of 0.02
 C91A-C92A \\sim C91A-C92B
 with sigma of 0.02
 C88-C92A \\sim C88-C92B
 with sigma of 0.04
 N24A-C88 \\sim N24B-C88
 with sigma of 0.02
 C91A-C89A \\sim C91B-C89B
 with sigma of 0.04
 C89A-C90A \\sim C89B-C90B
 with sigma of 0.02
 C91A-C92A \\sim C91B-C92A
 with sigma of 0.02
 C90A-C92B \\sim C90B-C92B
 with sigma of 0.04
 C88-C90A \\sim C88-C90B
 with sigma of 0.04
 C92A-C90A \\sim C92A-C90B
 with sigma of 0.04
 C91A-C92B \\sim C91B-C92B
 with sigma of 0.02
 C91A-C90A \\sim C91B-C90B
 with sigma of 0.02
 C88-C89A \\sim C88-C89B
 with sigma of 0.02
3. Uiso/Uaniso restraints and constraints
N27A \\sim C98A \\sim C97A: within 2A with sigma of 0.04 and sigma for terminal
atoms of 0.08 within 2A
N28A \\sim C100 \\sim C99A: within 2A with sigma of 0.01 and sigma for terminal
atoms of 0.02 within 2A
C99B \\sim C1A \\sim N28B: within 2A with sigma of 0.01 and sigma for terminal
atoms of 0.02 within 2A
N24A \\sim C92A \\sim C89B \\sim C90B \\sim C91A: within 2A with sigma of 0.01
and sigma for terminal atoms of 0.02 within 2A
N24B \\sim C92B \\sim C91B \\sim C90B \\sim C89B: within 2A with sigma of 0.01
and sigma for terminal atoms of 0.02 within 2A
C89A \\sim C90A \\sim C91A \\sim C92A \\sim N24A: within 2A with sigma of 0.01
and sigma for terminal atoms of 0.02 within 2A
Uanis(C100) \\sim Ueq, Uanis(N28A) \\sim Ueq, Uanis(C99A) \\sim Ueq: with sigma
of 0.01 and sigma for terminal atoms of 0.02
Uanis(F11B) \\sim Ueq, Uanis(F12B) \\sim Ueq, Uanis(F10B) \\sim Ueq: with sigma
of 0.01 and sigma for terminal atoms of 0.02
Uanis(C99B) \\sim Ueq, Uanis(C1A) \\sim Ueq, Uanis(N28B) \\sim Ueq: with sigma
of 0.01 and sigma for terminal atoms of 0.02
Uanis(C98A) \\sim Ueq, Uanis(N27A) \\sim Ueq, Uanis(C97A) \\sim Ueq: with sigma
of 0.01 and sigma for terminal atoms of 0.02
Uanis(N28A) \\sim Ueq, Uanis(C100) \\sim Ueq, Uanis(C99A) \\sim Ueq: with sigma
of 0.01 and sigma for terminal atoms of 0.02
Uanis(F14B) \\sim Ueq, Uanis(F13B) \\sim Ueq, Uanis(F16B) \\sim Ueq: with sigma
of 0.01 and sigma for terminal atoms of 0.02
Uanis(F7B) \\sim Ueq, Uanis(F6B) \\sim Ueq, Uanis(F8B) \\sim Ueq: with sigma of
0.01 and sigma for terminal atoms of 0.02
Uanis(N27B) \\sim Ueq, Uanis(C98B) \\sim Ueq, Uanis(C97B) \\sim Ueq: with sigma
of 0.01 and sigma for terminal atoms of 0.02
4. Rigid body (RIGU) restrains
 N28A, C100, C99A
 with sigma for 1-2 distances of 0.004 and sigma for 1-3 distances of 0.004
5. Others
 Fixed Sof: F11A(0.6) F13A(0.7) F14A(0.7) F10A(0.6) F12A(0.6) F16A(0.7)
 C92A(0.3) H92A(0.3) C91A(0.3) H91A(0.3) C90A(0.3) H90A(0.3) C89A(0.3)
 H89A(0.3) N24A(0.3) N28A(0.7) C100(0.7) C99A(0.7) H99A(0.7) H99B(0.7)
 H99C(0.7) N27B(0.7) C98B(0.7) C97B(0.7) N27A(0.3) C98A(0.3) C97A(0.3)
 F13B(0.3) F11B(0.4) F10B(0.4) F12B(0.4) F16B(0.3) F14B(0.3) F5A(0.7) F8A(0.7)
 F7A(0.7) C99B(0.3) H99D(0.3) H99E(0.3) H99F(0.3) C1A(0.3) N28B(0.3) F7B(0.3)
 F6B(0.3) F8B(0.3) N24B(0.7) C92B(0.7) H92B(0.7) C90B(0.7) H90B(0.7) C89B(0.7)
 H89B(0.7) C91B(0.7) H91B(0.7)
6.a Aromatic/amide H refined with riding coordinates:
 N4(H4), N22(H22), C24(H24), C9(H9), C30(H30), C12(H12), C32(H32), C27(H27),
 C31(H31), C35(H35), C58(H58), C20(H20), C21(H21), C1(H1), C7(H7), C25(H25),
 C61(H61), C15(H15), C8(H8), C55(H55), C54(H54), C43(H43), C2(H2), C38(H38),
 C63(H63), C26(H26), C69(H69), C81(H81), C62(H62), C53(H53), C4(H4A), C17(H17),
 C3(H3), C44(H44), C40(H40), C70(H70), C50(H50), C16(H16), C39(H39), C84(H84),
 C49(H49), C22(H22A), C66(H66), C47(H47), C48(H48), C46(H46), C85(H85),
 C67(H67), C73(H73), C77(H77), C78(H78), C68(H68), C86(H86), C23(H23), C72(H72),
  C45(H45), C76(H76), C71(H71), C92A(H92A), C91A(H91A), C90A(H90A), C89A(H89A),
 C92B(H92B), C90B(H90B), C89B(H89B), C91B(H91B)
6.b Fitted hexagon refined as free rotating group:
 C92A(C91A,C90A,C89A,C88,N24A)
6.c Idealised Me refined as rotating group:
 C95(H95A,H95B,H95C), C93(H93A,H93B,H93C), C99A(H99A,H99B,H99C), C99B(H99D,
 H99E,H99F)
;
_olex2_submission_special_instructions 'No special instructions were received'

loop_
_space_group_symop_operation_xyz
'x, y, z'
'-x, -y, -z'

loop_
_atom_site_label
_atom_site_type_symbol
_atom_site_fract_x
_atom_site_fract_y
_atom_site_fract_z
_atom_site_U_iso_or_equiv
_atom_site_adp_type
_atom_site_occupancy
_atom_site_site_symmetry_order
_atom_site_calc_flag
_atom_site_refinement_flags_posn
_atom_site_refinement_flags_adp
_atom_site_refinement_flags_occupancy
_atom_site_disorder_assembly
_atom_site_disorder_group
Fe0A Fe 0.33381(3) 0.42919(3) 0.14933(2) 0.08809(15) Uani 1 1 d . . . . .
Fe0B Fe 0.24321(3) 0.57604(3) 0.37565(2) 0.09015(15) Uani 1 1 d . . . . .
Fe0C Fe 0.09881(3) 0.30595(3) 0.26615(2) 0.09268(15) Uani 1 1 d . . . . .
F2 F 0.1472(3) 0.0543(3) 0.43232(13) 0.1729(11) Uani 1 1 d . . . . .
F4 F 0.1823(3) 0.0299(3) 0.51837(14) 0.1831(12) Uani 1 1 d . . . . .
F9 F 0.7223(3) 0.3117(3) 0.43326(13) 0.1894(14) Uani 1 1 d D . . . .
F1 F 0.3010(3) 0.1111(3) 0.47437(19) 0.2058(15) Uani 1 1 d . . . . .
N8 N 0.3372(2) 0.54394(17) 0.11191(9) 0.0935(6) Uani 1 1 d . . . . .
F3 F 0.1935(5) 0.1786(3) 0.4904(2) 0.251(2) Uani 1 1 d . . . . .
N7 N 0.4567(2) 0.44907(19) 0.11078(10) 0.0990(6) Uani 1 1 d . . . . .
F11A F 0.6016(11) 0.2731(6) 0.3635(5) 0.234(6) Uani 0.6 1 d D . P A 1
F15A F 0.5762(5) 0.1838(6) 0.1317(3) 0.308(4) Uani 1 1 d . . . . .
N1 N 0.2441(2) 0.33201(19) 0.09403(11) 0.0988(6) Uani 1 1 d . . . . .
N2 N 0.34131(19) 0.31360(17) 0.18158(10) 0.0946(6) Uani 1 1 d . . . . .
N14 N 0.1661(2) 0.19621(18) 0.27696(12) 0.1016(7) Uani 1 1 d . . . . .
N4 N 0.47134(18) 0.57026(18) 0.24156(10) 0.0928(6) Uani 1 1 d . . . . .
H4 H 0.464012 0.623820 0.231296 0.111 Uiso 1 1 calc R U . . .
N15 N 0.22343(17) 0.37104(17) 0.32677(10) 0.0903(5) Uani 1 1 d . . . . .
F13A F 0.7252(9) 0.2442(8) 0.1072(6) 0.277(6) Uani 0.7 1 d D . P B 1
N3 N 0.42302(19) 0.48406(17) 0.21652(9) 0.0910(5) Uani 1 1 d . . . . .
N22 N 0.35078(19) 0.68962(17) 0.28124(10) 0.0929(6) Uani 1 1 d . . . . .
H22 H 0.411314 0.692468 0.291530 0.111 Uiso 1 1 calc R U . . .
N11 N -0.02868(18) 0.35081(19) 0.25419(11) 0.0991(6) Uani 1 1 d . . . . .
N5 N 0.55866(18) 0.72165(18) 0.32326(10) 0.0966(6) Uani 1 1 d . . . . .
N16 N 0.27231(17) 0.45632(17) 0.35302(9) 0.0887(5) Uani 1 1 d . . . . .
F14A F 0.6527(8) 0.0851(5) 0.0981(5) 0.231(3) Uani 0.7 1 d D . P B 1
N10 N 0.13327(18) 0.40419(18) 0.20090(9) 0.0911(5) Uani 1 1 d . . . . .
N18 N 0.2627(2) 0.7045(2) 0.41281(11) 0.1032(7) Uani 1 1 d . . . . .
N9 N 0.21069(18) 0.45103(17) 0.17330(9) 0.0895(5) Uani 1 1 d . . . . .
F10A F 0.5990(7) 0.3708(9) 0.4303(3) 0.187(3) Uani 0.6 1 d D . P A 1
N17 N 0.37511(18) 0.60353(18) 0.41268(10) 0.0943(6) Uani 1 1 d . . . . .
N19 N 0.1680(2) 0.4999(2) 0.43280(12) 0.1062(7) Uani 1 1 d . . . . .
N21 N 0.27206(18) 0.64229(18) 0.30719(10) 0.0928(6) Uani 1 1 d . . . . .
F12A F 0.7074(4) 0.4142(7) 0.3710(4) 0.196(3) Uani 0.6 1 d D . P A 1
N23 N 0.4784(2) 0.7564(2) 0.19814(12) 0.1098(7) Uani 1 1 d . . . . .
N20 N 0.11057(19) 0.5588(2) 0.34406(12) 0.1030(7) Uani 1 1 d . . . . .
N12 N -0.0011(2) 0.2388(2) 0.33117(13) 0.1101(7) Uani 1 1 d . . . . .
N13 N 0.0113(2) 0.1793(2) 0.20570(14) 0.1182(8) Uani 1 1 d . . . . .
N26 N -0.1277(4) 0.5043(4) 0.0425(2) 0.1755(18) Uani 1 1 d . . . . .
C11 C 0.4537(2) 0.4192(2) 0.24600(12) 0.0954(7) Uani 1 1 d . . . . .
C6 C 0.2943(3) 0.2280(2) 0.15452(15) 0.1075(9) Uani 1 1 d . . . . .
C10 C 0.4081(2) 0.3204(2) 0.22563(12) 0.0968(7) Uani 1 1 d . . . . .
C29 C 0.4129(3) 0.5862(2) 0.08256(13) 0.1039(8) Uani 1 1 d . . . . .
N6 N 0.4902(3) 0.8738(3) 0.3248(2) 0.1572(16) Uani 1 1 d . . . . .
C18 C 0.6159(2) 0.8014(2) 0.35258(14) 0.1033(8) Uani 1 1 d . . . . .
C28 C 0.4838(3) 0.5325(2) 0.08287(13) 0.1038(8) Uani 1 1 d . . . . .
C34 C 0.1861(2) 0.5214(2) 0.14497(12) 0.0949(7) Uani 1 1 d . . . . .
C24 C 0.5164(3) 0.3929(3) 0.11262(15) 0.1132(9) Uani 1 1 d . . . . .
H24 H 0.498220 0.335763 0.131124 0.136 Uiso 1 1 calc R U . . .
C9 C 0.4307(3) 0.2393(3) 0.24404(16) 0.1156(10) Uani 1 1 d . . . . .
H9 H 0.476812 0.243638 0.274107 0.139 Uiso 1 1 calc R U . . .
C83 C 0.4000(3) 0.7870(2) 0.20261(14) 0.1138(10) Uani 1 1 d . . . . .
C33 C 0.2611(3) 0.5795(2) 0.11310(12) 0.0980(7) Uani 1 1 d . . . . .
C57 C 0.2779(2) 0.3106(2) 0.34014(12) 0.0957(7) Uani 1 1 d . . . . .
C30 C 0.4149(3) 0.6671(3) 0.05394(15) 0.1175(10) Uani 1 1 d . . . . .
H30 H 0.467492 0.695631 0.033475 0.141 Uiso 1 1 calc R U . . .
C19 C 0.5732(3) 0.8826(2) 0.35625(15) 0.1072(8) Uani 1 1 d . . . . .
C14 C 0.5943(2) 0.6470(2) 0.31897(13) 0.0988(7) Uani 1 1 d . . . . .
C56 C 0.2391(3) 0.2108(2) 0.31730(14) 0.1026(8) Uani 1 1 d . . . . .
C12 C 0.5231(2) 0.4664(2) 0.28870(13) 0.0999(7) Uani 1 1 d . . . . .
H12 H 0.556172 0.438783 0.314585 0.120 Uiso 1 1 calc R U . . .
C32 C 0.2613(3) 0.6625(3) 0.08538(15) 0.1136(9) Uani 1 1 d . . . . .
H32 H 0.209656 0.688044 0.087024 0.136 Uiso 1 1 calc R U . . .
C13 C 0.5330(2) 0.5629(2) 0.28495(12) 0.0949(7) Uani 1 1 d . . . . .
C27 C 0.5720(3) 0.5607(3) 0.05872(16) 0.1276(12) Uani 1 1 d . . . . .
H27 H 0.590143 0.618389 0.040687 0.153 Uiso 1 1 calc R U . . .
C96 C -0.1077(4) 0.4348(5) 0.0396(2) 0.1415(14) Uani 1 1 d . . . . .
C41 C -0.1101(2) 0.3076(3) 0.27938(15) 0.1101(9) Uani 1 1 d . . . . .
C51 C 0.0438(3) 0.1024(3) 0.20868(18) 0.1206(11) Uani 1 1 d . . . . .
C31 C 0.3391(4) 0.7053(3) 0.05584(16) 0.1287(12) Uani 1 1 d . . . . .
H31 H 0.340592 0.760380 0.037006 0.154 Uiso 1 1 calc R U . . .
C35 C 0.0908(3) 0.5184(2) 0.15320(13) 0.1032(8) Uani 1 1 d . . . . .
H35 H 0.055691 0.557560 0.138406 0.124 Uiso 1 1 calc R U . . .
C87 C 0.5509(4) 0.8090(3) 0.16927(17) 0.1316(13) Uani 1 1 d . . . . .
C59 C 0.3574(2) 0.4495(2) 0.38094(12) 0.0942(7) Uani 1 1 d . . . . .
C58 C 0.3609(2) 0.3567(2) 0.37397(13) 0.1021(8) Uani 1 1 d . . . . .
H58 H 0.409380 0.331655 0.389135 0.122 Uiso 1 1 calc R U . . .
C20 C 0.6176(3) 0.9627(3) 0.39086(18) 0.1302(12) Uani 1 1 d . . . . .
H20 H 0.673801 0.966237 0.414515 0.156 Uiso 1 1 calc R U . . .
C5 C 0.2310(3) 0.2385(2) 0.10653(15) 0.1074(9) Uani 1 1 d . . . . .
C21 C 0.5792(4) 1.0361(3) 0.3904(2) 0.1387(14) Uani 1 1 d . . . . .
H21 H 0.610721 1.091553 0.412557 0.166 Uiso 1 1 calc R U . . .
C1 C 0.1938(3) 0.3494(3) 0.04912(14) 0.1101(9) Uani 1 1 d . . . . .
H1 H 0.203352 0.413393 0.040512 0.132 Uiso 1 1 calc R U . . .
C36 C 0.0590(2) 0.4451(2) 0.18790(12) 0.0979(7) Uani 1 1 d . . . . .
C7 C 0.3126(4) 0.1444(3) 0.17115(18) 0.1225(11) Uani 1 1 d . . . . .
H7 H 0.279334 0.085082 0.152778 0.147 Uiso 1 1 calc R U . . .
C52 C 0.1220(3) 0.1074(2) 0.25236(17) 0.1149(10) Uani 1 1 d . . . . .
C37 C -0.0345(2) 0.4059(3) 0.21224(13) 0.1022(8) Uani 1 1 d . . . . .
C25 C 0.6043(3) 0.4189(4) 0.08741(18) 0.1316(12) Uani 1 1 d . . . . .
H25 H 0.643447 0.378802 0.088335 0.158 Uiso 1 1 calc R U . . .
C60 C 0.4211(2) 0.5353(2) 0.41188(12) 0.0972(7) Uani 1 1 d . . . . .
F16A F 0.5989(11) 0.1806(10) 0.0490(4) 0.333(6) Uani 0.7 1 d D . P B 1
C80 C 0.1910(2) 0.6549(2) 0.27718(13) 0.1016(8) Uani 1 1 d . . . . .
C61 C 0.5151(3) 0.5531(3) 0.43924(14) 0.1129(9) Uani 1 1 d . . . . .
H61 H 0.546413 0.506244 0.438865 0.135 Uiso 1 1 calc R U . . .
C15 C 0.6857(3) 0.6487(3) 0.34471(16) 0.1164(10) Uani 1 1 d . . . . .
H15 H 0.707927 0.595797 0.341970 0.140 Uiso 1 1 calc R U . . .
C8 C 0.3811(4) 0.1515(3) 0.21540(19) 0.1299(12) Uani 1 1 d . . . . .
H8 H 0.394806 0.096106 0.226590 0.156 Uiso 1 1 calc R U . . .
C55 C 0.2718(3) 0.1368(3) 0.33671(18) 0.1225(11) Uani 1 1 d . . . . .
H55 H 0.323373 0.148283 0.364725 0.147 Uiso 1 1 calc R U . . .
C42 C -0.0923(2) 0.2497(3) 0.32552(16) 0.1108(9) Uani 1 1 d . . . . .
C54 C 0.2246(4) 0.0440(3) 0.3127(2) 0.1380(14) Uani 1 1 d . . . . .
H54 H 0.242478 -0.007980 0.326004 0.166 Uiso 1 1 calc R U . . .
C64 C 0.4195(2) 0.6877(3) 0.44057(13) 0.1042(8) Uani 1 1 d . . . . .
C43 C -0.1607(3) 0.2138(3) 0.36290(17) 0.1205(11) Uani 1 1 d . . . . .
H43 H -0.222834 0.222666 0.358750 0.145 Uiso 1 1 calc R U . . .
C2 C 0.1292(3) 0.2774(4) 0.01546(19) 0.1310(12) Uani 1 1 d . . . . .
H2 H 0.096400 0.292263 -0.015873 0.157 Uiso 1 1 calc R U . . .
C38 C -0.1244(3) 0.4201(3) 0.19279(17) 0.1260(12) Uani 1 1 d . . . . .
H38 H -0.127559 0.459336 0.163840 0.151 Uiso 1 1 calc R U . . .
C79 C 0.0971(3) 0.6065(3) 0.29942(16) 0.1106(10) Uani 1 1 d . . . . .
C63 C 0.5150(3) 0.7091(3) 0.46883(15) 0.1209(11) Uani 1 1 d . . . . .
H63 H 0.545582 0.767883 0.488233 0.145 Uiso 1 1 calc R U . . .
C26 C 0.6324(3) 0.5050(4) 0.06107(18) 0.1354(13) Uani 1 1 d . . . . .
H26 H 0.691902 0.524593 0.045107 0.162 Uiso 1 1 calc R U . . .
C69 C 0.1972(3) 0.7536(3) 0.41019(17) 0.1206(10) Uani 1 1 d . . . . .
H69 H 0.133459 0.724505 0.392211 0.145 Uiso 1 1 calc R U . . .
C81 C 0.2230(3) 0.7120(3) 0.23412(14) 0.1115(9) Uani 1 1 d . . . . .
H81 H 0.183346 0.732644 0.208160 0.134 Uiso 1 1 calc R U . . .
C62 C 0.5622(3) 0.6404(3) 0.46704(15) 0.1195(10) Uani 1 1 d . . . . .
H62 H 0.626303 0.653368 0.484756 0.143 Uiso 1 1 calc R U . . .
C82 C 0.3242(3) 0.7322(2) 0.23727(13) 0.1023(8) Uani 1 1 d . . . . .
C53 C 0.1520(4) 0.0293(3) 0.2697(2) 0.1351(14) Uani 1 1 d . . . . .
H53 H 0.123199 -0.031604 0.252329 0.162 Uiso 1 1 calc R U . . .
C4 C 0.1641(3) 0.1620(3) 0.0743(2) 0.1317(12) Uani 1 1 d . . . . .
H4A H 0.154113 0.098252 0.083544 0.158 Uiso 1 1 calc R U . . .
N25 N 0.3686(8) 0.2055(10) 0.0085(5) 0.289(5) Uani 1 1 d . . . . .
C65 C 0.3549(3) 0.7476(3) 0.43941(13) 0.1077(9) Uani 1 1 d . . . . .
C17 C 0.7084(3) 0.8085(3) 0.37911(18) 0.1215(10) Uani 1 1 d . . . . .
H17 H 0.746104 0.864468 0.399537 0.146 Uiso 1 1 calc R U . . .
C3 C 0.1127(4) 0.1824(4) 0.0283(2) 0.1401(14) Uani 1 1 d . . . . .
H3 H 0.067487 0.132329 0.006164 0.168 Uiso 1 1 calc R U . . .
C44 C -0.1357(3) 0.1655(3) 0.4056(2) 0.1322(13) Uani 1 1 d . . . . .
H44 H -0.180992 0.140249 0.430596 0.159 Uiso 1 1 calc R U . . .
C40 C -0.2012(3) 0.3192(4) 0.2611(2) 0.1346(13) Uani 1 1 d . . . . .
H40 H -0.257735 0.289325 0.278440 0.161 Uiso 1 1 calc R U . . .
C74 C 0.0658(3) 0.4713(3) 0.42119(16) 0.1135(10) Uani 1 1 d . . . . .
C70 C 0.2051(3) 0.4694(3) 0.47763(17) 0.1232(11) Uani 1 1 d . . . . .
H70 H 0.274201 0.489018 0.486169 0.148 Uiso 1 1 calc R U . . .
C50 C 0.0062(4) 0.0244(3) 0.1704(2) 0.1489(16) Uani 1 1 d . . . . .
H50 H 0.029315 -0.028236 0.172496 0.179 Uiso 1 1 calc R U . . .
C75 C 0.0332(2) 0.5120(3) 0.37229(17) 0.1162(11) Uani 1 1 d . . . . .
C16 C 0.7437(3) 0.7330(3) 0.37507(19) 0.1306(12) Uani 1 1 d . . . . .
H16 H 0.806132 0.737273 0.392420 0.157 Uiso 1 1 calc R U . . .
C39 C -0.2072(3) 0.3742(4) 0.2178(2) 0.1372(14) Uani 1 1 d . . . . .
H39 H -0.268495 0.380557 0.205155 0.165 Uiso 1 1 calc R U . . .
C84 C 0.3876(4) 0.8668(3) 0.17664(19) 0.1401(14) Uani 1 1 d . . . . .
H84 H 0.330736 0.884316 0.178890 0.168 Uiso 1 1 calc R U . . .
C49 C -0.0673(5) 0.0278(4) 0.1290(3) 0.166(2) Uani 1 1 d . . . . .
H49 H -0.092394 -0.022639 0.102836 0.199 Uiso 1 1 calc R U . . .
C22 C 0.4945(4) 1.0286(4) 0.3574(2) 0.1530(17) Uani 1 1 d . . . . .
H22A H 0.464826 1.076722 0.357412 0.184 Uiso 1 1 calc R U . . .
C66 C 0.3831(4) 0.8397(3) 0.46446(19) 0.1362(13) Uani 1 1 d . . . . .
H66 H 0.446396 0.866981 0.483240 0.163 Uiso 1 1 calc R U . . .
C95 C -0.0859(5) 0.3465(5) 0.0395(3) 0.178(2) Uani 1 1 d . . . . .
H95A H -0.065182 0.335563 0.005023 0.267 Uiso 1 1 calc R U . . .
H95B H -0.144644 0.293910 0.045790 0.267 Uiso 1 1 calc R U . . .
H95C H -0.033031 0.350376 0.067640 0.267 Uiso 1 1 calc R U . . .
C47 C -0.0604(4) 0.1784(3) 0.1667(2) 0.1368(13) Uani 1 1 d . . . . .
H47 H -0.084149 0.230699 0.165921 0.164 Uiso 1 1 calc R U . . .
C48 C -0.1023(4) 0.1044(4) 0.1267(2) 0.1544(17) Uani 1 1 d . . . . .
H48 H -0.151691 0.107135 0.099859 0.185 Uiso 1 1 calc R U . . .
C46 C 0.0214(3) 0.1938(3) 0.37367(18) 0.1261(11) Uani 1 1 d . . . . .
H46 H 0.084952 0.188018 0.378666 0.151 Uiso 1 1 calc R U . . .
C85 C 0.4642(6) 0.9194(4) 0.1471(2) 0.170(2) Uani 1 1 d . . . . .
H85 H 0.460306 0.974196 0.129607 0.204 Uiso 1 1 calc R U . . .
C67 C 0.3161(5) 0.8893(4) 0.4610(2) 0.1493(16) Uani 1 1 d . . . . .
H67 H 0.334016 0.951224 0.477003 0.179 Uiso 1 1 calc R U . . .
C94 C 0.3638(8) 0.1223(12) 0.0139(4) 0.230(4) Uani 1 1 d . . . . .
C73 C 0.0023(4) 0.4096(3) 0.4547(2) 0.1383(15) Uani 1 1 d . . . . .
H73 H -0.066878 0.390143 0.446765 0.166 Uiso 1 1 calc R U . . .
C77 C -0.0765(3) 0.5611(4) 0.3096(2) 0.1478(17) Uani 1 1 d . . . . .
H77 H -0.140421 0.562210 0.298206 0.177 Uiso 1 1 calc R U . . .
C78 C 0.0024(3) 0.6090(4) 0.28023(19) 0.1340(14) Uani 1 1 d . . . . .
H78 H -0.007574 0.641218 0.249164 0.161 Uiso 1 1 calc R U . . .
C68 C 0.2220(4) 0.8470(3) 0.4337(2) 0.1389(14) Uani 1 1 d . . . . .
H68 H 0.175856 0.879958 0.430927 0.167 Uiso 1 1 calc R U . . .
C86 C 0.5449(6) 0.8898(4) 0.1442(3) 0.166(2) Uani 1 1 d . . . . .
H86 H 0.596582 0.925106 0.124785 0.199 Uiso 1 1 calc R U . . .
C23 C 0.4554(5) 0.9477(4) 0.3247(3) 0.183(3) Uani 1 1 d . . . . .
H23 H 0.399943 0.943571 0.300259 0.220 Uiso 1 1 calc R U . . .
C72 C 0.0466(5) 0.3781(4) 0.5006(2) 0.1519(17) Uani 1 1 d . . . . .
H72 H 0.006877 0.335033 0.523201 0.182 Uiso 1 1 calc R U . . .
C45 C -0.0448(3) 0.1545(3) 0.4114(2) 0.1334(13) Uani 1 1 d . . . . .
H45 H -0.026747 0.121076 0.440152 0.160 Uiso 1 1 calc R U . . .
C76 C -0.0621(3) 0.5128(4) 0.3544(2) 0.1438(16) Uani 1 1 d . . . . .
H76 H -0.116035 0.480396 0.373134 0.173 Uiso 1 1 calc R U . . .
C71 C 0.1448(5) 0.4097(4) 0.5118(2) 0.1468(16) Uani 1 1 d . . . . .
H71 H 0.173677 0.391238 0.543286 0.176 Uiso 1 1 calc R U . . .
B3 B 0.6554(3) 0.3392(3) 0.40153(18) 0.1148(11) Uani 1 1 d D . . . .
C92A C 0.7731(10) 0.7172(14) 0.2023(7) 0.199(5) Uani 0.3 1 d DG U P C 1
H92A H 0.804441 0.693386 0.230890 0.239 Uiso 0.3 1 calc R U P C 1
C91A C 0.8139(9) 0.7330(15) 0.1532(8) 0.198(5) Uani 0.3 1 d DG U P C 1
H91A H 0.872517 0.719758 0.148909 0.237 Uiso 0.3 1 calc R U P C 1
C90A C 0.7670(11) 0.7685(16) 0.1105(6) 0.186(6) Uani 0.3 1 d DG U P C 1
H90A H 0.794323 0.779095 0.077604 0.223 Uiso 0.3 1 calc R U P C 1
C89A C 0.6794(9) 0.7883(12) 0.1169(3) 0.181(7) Uani 0.3 1 d DG U P C 1
H89A H 0.648053 0.812063 0.088280 0.217 Uiso 0.3 1 calc R U P C 1
C88 C 0.6386(3) 0.7725(3) 0.1660(2) 0.1375(13) Uani 1 1 d DG . . . .
N24A N 0.6855(8) 0.7369(11) 0.2087(4) 0.196(6) Uani 0.3 1 d DG U P C 1
B1 B 0.2026(5) 0.0948(4) 0.4796(2) 0.1318(14) Uani 1 1 d . . . . .
C93 C 0.3553(10) 0.0255(8) 0.0239(5) 0.281(6) Uani 1 1 d . . . . .
H93A H 0.321715 -0.015001 -0.007574 0.421 Uiso 1 1 calc R U . . .
H93B H 0.317436 0.004828 0.054189 0.421 Uiso 1 1 calc R U . . .
H93C H 0.420842 0.020449 0.032017 0.421 Uiso 1 1 calc R U . . .
B4 B 0.6394(6) 0.1711(5) 0.1013(4) 0.165(2) Uani 1 1 d D . . . .
N28A N 0.0029(14) 0.8058(12) 0.3334(9) 0.316(7) Uani 0.7 1 d D U P D 1
C100 C -0.0274(15) 0.8683(13) 0.3357(9) 0.287(6) Uani 0.7 1 d D U P D 1
C99A C -0.0402(10) 0.9479(12) 0.3666(8) 0.277(6) Uani 0.7 1 d D U P D 1
H99A H -0.055901 0.992672 0.342174 0.416 Uiso 0.7 1 calc R U P D 1
H99B H 0.020558 0.980610 0.389344 0.416 Uiso 0.7 1 calc R U P D 1
H99C H -0.093879 0.922738 0.388780 0.416 Uiso 0.7 1 calc R U P D 1
N27B N 0.7855(15) 0.9864(14) 0.2664(7) 0.294(8) Uani 0.7 1 d D U P E 1
C98B C 0.7341(14) 1.0300(12) 0.2530(8) 0.227(6) Uani 0.7 1 d D U P E 1
C97B C 0.6565(14) 1.0743(14) 0.2456(9) 0.312(9) Uani 0.7 1 d D U P E 1
N27A N 0.914(3) 0.839(2) 0.2734(18) 0.314(16) Uani 0.3 1 d D U P F 2
C98A C 0.881(4) 0.899(3) 0.282(2) 0.307(18) Uani 0.3 1 d D U P F 2
C97A C 0.859(3) 0.988(2) 0.2916(15) 0.214(11) Uani 0.3 1 d D U P F 2
F13B F 0.6807(13) 0.1392(13) 0.1477(7) 0.226(6) Uani 0.3 1 d D U P B 2
F11B F 0.6439(10) 0.3069(12) 0.3502(3) 0.167(5) Uani 0.4 1 d D U P A 2
F10B F 0.5607(7) 0.2774(11) 0.4113(7) 0.197(4) Uani 0.4 1 d D U P A 2
F12B F 0.6550(15) 0.4255(8) 0.4104(8) 0.225(6) Uani 0.4 1 d D U P A 2
F16B F 0.7017(14) 0.2393(12) 0.0785(8) 0.183(7) Uani 0.3 1 d D U P B 2
F14B F 0.5867(17) 0.1064(17) 0.0681(9) 0.239(7) Uani 0.3 1 d D U P B 2
F5A F 0.1629(9) 0.8975(8) 0.1462(5) 0.254(6) Uani 0.7 1 d . . P G 1
F6A F 0.0277(4) 0.8725(4) 0.08690(19) 0.263(3) Uani 1 1 d D . . . .
F8A F 0.0692(11) 0.7495(9) 0.1210(6) 0.296(6) Uani 0.7 1 d D . P G 1
F7A F 0.1564(9) 0.8306(8) 0.0639(4) 0.281(5) Uani 0.7 1 d D . P G 1
B2A B 0.0987(7) 0.8424(7) 0.1065(4) 0.198(4) Uani 1 1 d . . . . .
C99B C -0.0101(13) 0.7743(15) 0.3828(11) 0.170(6) Uani 0.3 1 d D U P H 2
H99D H -0.071274 0.732548 0.363648 0.256 Uiso 0.3 1 calc R U P H 2
H99E H -0.000148 0.749804 0.417948 0.256 Uiso 0.3 1 calc R U P H 2
H99F H 0.044985 0.776663 0.362790 0.256 Uiso 0.3 1 calc R U P H 2
C1A C -0.0147(17) 0.8505(16) 0.3878(11) 0.173(6) Uani 0.3 1 d D U P H 2
N28B N -0.037(2) 0.872(2) 0.4438(11) 0.268(9) Uani 0.3 1 d D U P H 2
F7B F 0.0598(12) 0.8168(12) 0.1652(7) 0.191(5) Uani 0.3 1 d D U P G 2
F6B F 0.1775(13) 0.9176(14) 0.1148(8) 0.211(8) Uani 0.3 1 d D U P G 2
F8B F 0.0859(15) 0.7613(12) 0.0855(8) 0.184(6) Uani 0.3 1 d D U P G 2
N24B N 0.6362(6) 0.6918(6) 0.1923(4) 0.175(3) Uani 0.7 1 d D U P C 2
C92B C 0.7108(6) 0.6517(8) 0.1899(4) 0.174(3) Uani 0.7 1 d D U P C 2
H92B H 0.705041 0.594970 0.208003 0.209 Uiso 0.7 1 calc R U P C 2
C90B C 0.7888(9) 0.7653(10) 0.1336(5) 0.191(3) Uani 0.7 1 d D U P C 2
H90B H 0.839100 0.790302 0.111258 0.229 Uiso 0.7 1 calc R U P C 2
C89B C 0.7170(9) 0.8079(9) 0.1343(5) 0.195(4) Uani 0.7 1 d D U P C 2
H89B H 0.720336 0.861190 0.113401 0.234 Uiso 0.7 1 calc R U P C 2
C91B C 0.7921(7) 0.6896(8) 0.1630(4) 0.175(3) Uani 0.7 1 d D U P C 2
H91B H 0.845239 0.665377 0.164742 0.210 Uiso 0.7 1 calc R U P C 2

loop_
_atom_site_aniso_label
_atom_site_aniso_U_11
_atom_site_aniso_U_22
_atom_site_aniso_U_33
_atom_site_aniso_U_23
_atom_site_aniso_U_13
_atom_site_aniso_U_12
Fe0A 0.1043(3) 0.0926(3) 0.0775(3) 0.00626(17) 0.02186(18) 0.0425(2)
Fe0B 0.0928(3) 0.0989(3) 0.0855(3) -0.00276(18) 0.01858(18) 0.03830(19)
Fe0C 0.0969(3) 0.0951(3) 0.0947(3) 0.00245(19) 0.01967(19) 0.0407(2)
F2 0.189(3) 0.193(3) 0.126(2) -0.0126(18) -0.0171(17) 0.058(2)
F4 0.207(3) 0.171(3) 0.148(3) 0.023(2) 0.003(2) 0.035(2)
F9 0.207(3) 0.281(4) 0.146(2) 0.019(2) 0.013(2) 0.170(3)
F1 0.171(3) 0.196(3) 0.224(4) -0.020(3) -0.007(3) 0.035(2)
N8 0.1181(16) 0.0948(13) 0.0737(12) 0.0068(10) 0.0175(11) 0.0411(12)
F3 0.334(6) 0.173(3) 0.263(5) -0.043(3) -0.065(4) 0.136(4)
N7 0.1135(16) 0.1088(16) 0.0849(14) 0.0032(11) 0.0264(12) 0.0460(13)
F11A 0.277(12) 0.134(4) 0.248(12) -0.044(6) -0.050(9) 0.032(6)
F15A 0.301(7) 0.361(8) 0.340(8) 0.118(7) 0.188(7) 0.166(6)
N1 0.1082(15) 0.1050(16) 0.0905(15) -0.0036(11) 0.0207(12) 0.0425(12)
N2 0.1095(15) 0.0907(13) 0.0941(15) 0.0068(10) 0.0295(12) 0.0417(11)
N14 0.1162(17) 0.0902(14) 0.1106(18) 0.0038(12) 0.0324(14) 0.0447(12)
N4 0.1085(15) 0.0958(14) 0.0860(14) 0.0058(10) 0.0225(11) 0.0461(12)
N15 0.0975(13) 0.0952(13) 0.0881(14) 0.0069(10) 0.0237(10) 0.0411(11)
F13A 0.237(8) 0.179(7) 0.370(15) -0.043(9) -0.011(9) 0.020(6)
N3 0.1081(14) 0.0975(14) 0.0792(13) 0.0074(10) 0.0224(10) 0.0462(12)
N22 0.1006(14) 0.0987(14) 0.0860(14) 0.0035(11) 0.0122(11) 0.0412(11)
N11 0.0936(14) 0.1073(16) 0.1043(17) -0.0070(12) 0.0206(12) 0.0413(12)
N5 0.0997(14) 0.1032(15) 0.0872(14) 0.0072(11) 0.0117(11) 0.0333(12)
N16 0.0913(12) 0.0997(14) 0.0824(13) 0.0048(10) 0.0182(10) 0.0388(10)
F14A 0.290(9) 0.149(4) 0.257(9) 0.051(5) 0.065(7) 0.065(5)
N10 0.0993(13) 0.1025(14) 0.0809(13) 0.0036(10) 0.0160(10) 0.0442(11)
N18 0.1155(17) 0.1086(16) 0.0921(16) -0.0041(12) 0.0243(13) 0.0421(14)
N9 0.1057(14) 0.0978(13) 0.0764(12) 0.0046(9) 0.0151(10) 0.0474(11)
F10A 0.179(5) 0.269(10) 0.175(5) 0.013(6) 0.065(4) 0.147(6)
N17 0.0961(13) 0.1088(16) 0.0799(13) 0.0045(11) 0.0182(10) 0.0337(12)
N19 0.1153(18) 0.1029(16) 0.1047(18) -0.0073(13) 0.0356(14) 0.0352(13)
N21 0.0990(14) 0.1014(14) 0.0879(14) -0.0029(10) 0.0106(11) 0.0464(11)
F12A 0.123(3) 0.253(8) 0.216(6) 0.095(6) 0.054(4) 0.055(4)
N23 0.1265(19) 0.1057(17) 0.0950(17) 0.0129(13) 0.0175(14) 0.0335(15)
N20 0.0964(14) 0.1117(17) 0.1082(18) -0.0175(14) 0.0133(12) 0.0441(13)
N12 0.1042(16) 0.1180(18) 0.118(2) 0.0163(15) 0.0325(14) 0.0438(14)
N13 0.126(2) 0.1026(17) 0.128(2) -0.0099(15) 0.0147(17) 0.0417(15)
N26 0.188(4) 0.187(4) 0.175(4) 0.033(3) 0.019(3) 0.094(4)
C11 0.1129(19) 0.1059(18) 0.0832(16) 0.0141(13) 0.0269(14) 0.0525(15)
C6 0.129(2) 0.0973(18) 0.106(2) 0.0005(15) 0.0303(17) 0.0444(16)
C10 0.119(2) 0.1010(17) 0.0858(17) 0.0122(13) 0.0272(14) 0.0526(15)
C29 0.125(2) 0.1065(19) 0.0817(17) 0.0069(13) 0.0219(15) 0.0366(16)
N6 0.150(3) 0.129(3) 0.187(4) -0.038(2) -0.043(3) 0.057(2)
C18 0.1034(18) 0.1076(19) 0.0944(19) 0.0063(14) 0.0108(14) 0.0287(15)
C28 0.115(2) 0.112(2) 0.0864(18) 0.0050(14) 0.0259(15) 0.0364(16)
C34 0.1150(19) 0.0996(17) 0.0813(16) 0.0026(12) 0.0126(13) 0.0497(15)
C24 0.122(2) 0.133(2) 0.099(2) 0.0026(17) 0.0331(17) 0.057(2)
C9 0.145(3) 0.112(2) 0.112(2) 0.0190(17) 0.029(2) 0.067(2)
C83 0.147(3) 0.0992(19) 0.090(2) 0.0079(14) 0.0009(18) 0.0368(19)
C33 0.129(2) 0.1000(17) 0.0762(16) 0.0054(12) 0.0123(14) 0.0524(16)
C57 0.1078(18) 0.1051(18) 0.0918(18) 0.0155(13) 0.0288(14) 0.0535(15)
C30 0.148(3) 0.111(2) 0.096(2) 0.0166(16) 0.0306(19) 0.040(2)
C19 0.110(2) 0.1019(19) 0.102(2) 0.0026(15) 0.0057(16) 0.0265(15)
C14 0.0997(17) 0.1095(19) 0.0905(18) 0.0093(14) 0.0192(13) 0.0363(15)
C56 0.116(2) 0.109(2) 0.101(2) 0.0140(15) 0.0327(16) 0.0550(16)
C12 0.1158(19) 0.112(2) 0.0864(17) 0.0119(14) 0.0216(14) 0.0539(16)
C32 0.145(3) 0.110(2) 0.099(2) 0.0143(16) 0.0187(19) 0.058(2)
C13 0.1058(18) 0.1086(19) 0.0795(16) 0.0071(13) 0.0205(13) 0.0448(15)
C27 0.140(3) 0.138(3) 0.102(2) 0.015(2) 0.039(2) 0.035(2)
C96 0.132(3) 0.178(5) 0.122(3) 0.020(3) 0.011(2) 0.062(3)
C41 0.1001(18) 0.131(2) 0.105(2) -0.0068(17) 0.0216(15) 0.0434(17)
C51 0.129(3) 0.0960(19) 0.140(3) -0.0071(18) 0.029(2) 0.0376(18)
C31 0.179(4) 0.108(2) 0.101(2) 0.0238(18) 0.015(2) 0.048(2)
C35 0.122(2) 0.116(2) 0.0888(18) 0.0024(14) 0.0071(15) 0.0629(17)
C87 0.163(3) 0.110(2) 0.104(2) 0.0189(18) 0.022(2) 0.019(2)
C59 0.0966(16) 0.1154(19) 0.0841(16) 0.0128(13) 0.0232(12) 0.0490(15)
C58 0.1079(19) 0.123(2) 0.0931(19) 0.0163(15) 0.0244(15) 0.0573(17)
C20 0.138(3) 0.120(3) 0.124(3) -0.009(2) -0.011(2) 0.038(2)
C5 0.118(2) 0.104(2) 0.104(2) -0.0068(15) 0.0262(17) 0.0390(16)
C21 0.150(3) 0.113(3) 0.143(4) -0.014(2) -0.003(3) 0.036(2)
C1 0.120(2) 0.121(2) 0.096(2) -0.0072(16) 0.0144(16) 0.0480(18)
C36 0.1076(18) 0.1133(19) 0.0864(17) -0.0024(14) 0.0114(13) 0.0548(16)
C7 0.156(3) 0.103(2) 0.121(3) 0.0043(18) 0.030(2) 0.055(2)
C52 0.131(2) 0.0984(19) 0.127(3) 0.0044(17) 0.037(2) 0.0470(18)
C37 0.1051(18) 0.120(2) 0.0929(19) -0.0033(15) 0.0109(14) 0.0530(16)
C25 0.128(3) 0.169(4) 0.116(3) 0.008(2) 0.039(2) 0.067(3)
C60 0.0936(16) 0.120(2) 0.0855(17) 0.0142(14) 0.0188(13) 0.0420(15)
F16A 0.384(15) 0.343(13) 0.221(9) 0.113(9) -0.035(8) 0.068(12)
C80 0.1068(19) 0.118(2) 0.0903(18) -0.0089(15) 0.0020(14) 0.0530(16)
C61 0.1020(19) 0.146(3) 0.095(2) 0.0195(19) 0.0178(15) 0.0451(19)
C15 0.109(2) 0.129(3) 0.119(3) 0.0066(19) 0.0158(18) 0.0491(19)
C8 0.174(4) 0.103(2) 0.136(3) 0.014(2) 0.030(3) 0.073(2)
C55 0.142(3) 0.118(2) 0.129(3) 0.017(2) 0.033(2) 0.067(2)
C42 0.0977(18) 0.115(2) 0.123(3) -0.0042(18) 0.0309(17) 0.0345(16)
C54 0.174(4) 0.112(3) 0.157(4) 0.026(2) 0.044(3) 0.079(3)
C64 0.1075(19) 0.120(2) 0.0806(17) 0.0024(14) 0.0176(14) 0.0288(16)
C43 0.110(2) 0.136(3) 0.122(3) 0.007(2) 0.0361(19) 0.042(2)
C2 0.128(3) 0.148(3) 0.120(3) -0.020(2) 0.008(2) 0.051(2)
C38 0.124(3) 0.158(3) 0.114(3) -0.001(2) 0.005(2) 0.072(2)
C79 0.106(2) 0.120(2) 0.120(2) -0.0240(18) -0.0002(17) 0.0598(17)
C63 0.112(2) 0.146(3) 0.088(2) -0.0012(18) 0.0105(16) 0.020(2)
C26 0.126(3) 0.169(4) 0.122(3) 0.013(3) 0.050(2) 0.051(3)
C69 0.140(3) 0.115(2) 0.120(3) -0.0088(18) 0.030(2) 0.057(2)
C81 0.132(3) 0.117(2) 0.096(2) -0.0045(16) -0.0075(17) 0.0601(19)
C62 0.105(2) 0.152(3) 0.096(2) 0.010(2) 0.0063(16) 0.037(2)
C82 0.121(2) 0.1001(18) 0.0905(18) 0.0024(14) 0.0084(15) 0.0444(16)
C53 0.163(4) 0.098(2) 0.160(4) 0.007(2) 0.042(3) 0.056(2)
C4 0.140(3) 0.120(3) 0.134(3) -0.020(2) 0.015(2) 0.041(2)
N25 0.224(8) 0.333(13) 0.341(13) 0.110(11) 0.132(8) 0.103(9)
C65 0.123(2) 0.108(2) 0.0849(18) -0.0049(14) 0.0192(15) 0.0269(17)
C17 0.113(2) 0.121(2) 0.124(3) 0.001(2) 0.0040(19) 0.0318(19)
C3 0.147(3) 0.135(3) 0.133(3) -0.028(3) 0.000(3) 0.044(3)
C44 0.119(3) 0.144(3) 0.134(3) 0.011(2) 0.048(2) 0.032(2)
C40 0.099(2) 0.172(4) 0.144(3) 0.003(3) 0.027(2) 0.055(2)
C74 0.112(2) 0.112(2) 0.119(2) -0.0170(18) 0.0374(18) 0.0335(17)
C70 0.147(3) 0.128(3) 0.108(3) 0.0190(19) 0.042(2) 0.055(2)
C50 0.169(4) 0.114(3) 0.171(4) -0.028(3) 0.013(3) 0.058(3)
C75 0.0927(18) 0.128(2) 0.131(3) -0.033(2) 0.0275(17) 0.0367(17)
C16 0.107(2) 0.143(3) 0.137(3) 0.005(2) -0.006(2) 0.040(2)
C39 0.105(2) 0.196(4) 0.127(3) 0.004(3) 0.012(2) 0.072(3)
C84 0.178(4) 0.121(3) 0.125(3) 0.021(2) 0.000(3) 0.058(3)
C49 0.184(5) 0.137(4) 0.162(5) -0.043(3) -0.004(4) 0.041(3)
C22 0.166(4) 0.128(3) 0.170(4) -0.018(3) -0.021(3) 0.067(3)
C66 0.161(4) 0.119(3) 0.120(3) -0.018(2) 0.021(2) 0.033(2)
C95 0.192(5) 0.191(5) 0.173(5) 0.001(4) 0.001(4) 0.100(5)
C47 0.146(3) 0.127(3) 0.139(3) -0.021(2) -0.002(3) 0.052(2)
C48 0.160(4) 0.136(3) 0.157(4) -0.030(3) -0.014(3) 0.046(3)
C46 0.111(2) 0.148(3) 0.129(3) 0.024(2) 0.033(2) 0.049(2)
C85 0.233(6) 0.125(3) 0.147(4) 0.052(3) 0.020(4) 0.052(4)
C67 0.191(5) 0.120(3) 0.137(4) -0.028(2) 0.024(3) 0.050(3)
C94 0.208(8) 0.303(14) 0.191(8) 0.054(9) 0.072(6) 0.087(10)
C73 0.135(3) 0.124(3) 0.154(4) -0.023(3) 0.066(3) 0.027(2)
C77 0.104(2) 0.194(5) 0.161(4) -0.039(4) 0.004(3) 0.075(3)
C78 0.116(2) 0.171(4) 0.134(3) -0.025(3) 0.000(2) 0.077(3)
C68 0.175(4) 0.121(3) 0.135(3) -0.016(2) 0.032(3) 0.065(3)
C86 0.200(5) 0.136(4) 0.155(5) 0.040(3) 0.045(4) 0.039(4)
C23 0.185(5) 0.151(4) 0.220(6) -0.053(4) -0.071(5) 0.094(4)
C72 0.175(4) 0.134(3) 0.149(4) 0.017(3) 0.076(4) 0.036(3)
C45 0.132(3) 0.137(3) 0.138(3) 0.032(2) 0.043(2) 0.044(2)
C76 0.106(2) 0.175(4) 0.156(4) -0.041(3) 0.027(2) 0.051(2)
C71 0.171(4) 0.146(3) 0.134(3) 0.028(3) 0.066(3) 0.052(3)
B3 0.110(2) 0.133(3) 0.123(3) 0.011(2) 0.026(2) 0.065(2)
C92A 0.179(8) 0.232(9) 0.178(8) 0.048(8) 0.053(8) 0.045(8)
C91A 0.180(8) 0.218(8) 0.179(9) 0.043(8) 0.054(7) 0.033(7)
C90A 0.179(10) 0.203(10) 0.155(10) 0.019(9) 0.065(9) 0.020(9)
C89A 0.182(12) 0.200(13) 0.131(11) -0.001(10) 0.062(10) 0.010(11)
C88 0.131(3) 0.137(3) 0.133(3) 0.013(2) 0.038(2) 0.022(2)
N24A 0.183(11) 0.240(12) 0.158(10) 0.057(10) 0.052(9) 0.049(11)
B1 0.147(4) 0.126(3) 0.117(3) 0.003(2) -0.003(3) 0.043(3)
C93 0.357(16) 0.215(9) 0.286(14) 0.044(9) 0.044(11) 0.112(10)
B4 0.171(6) 0.128(4) 0.188(7) 0.034(4) 0.015(5) 0.039(4)
N28A 0.293(12) 0.303(12) 0.366(13) 0.002(11) 0.022(11) 0.121(9)
C100 0.267(9) 0.278(10) 0.324(10) -0.009(8) 0.048(8) 0.095(7)
C99A 0.209(9) 0.276(11) 0.339(13) -0.030(10) 0.057(10) 0.063(9)
N27B 0.304(15) 0.333(15) 0.226(13) 0.057(11) 0.045(11) 0.075(12)
C98B 0.235(9) 0.218(9) 0.219(9) -0.001(7) 0.041(8) 0.057(7)
C97B 0.295(15) 0.280(14) 0.296(16) -0.015(13) -0.027(13) 0.022(12)
N27A 0.33(2) 0.29(2) 0.32(2) 0.039(18) 0.063(18) 0.087(17)
C98A 0.31(2) 0.31(2) 0.31(2) 0.021(10) 0.050(10) 0.098(11)
C97A 0.234(18) 0.176(15) 0.225(19) -0.005(14) 0.059(15) 0.050(13)
F13B 0.239(12) 0.196(11) 0.224(13) 0.025(10) -0.022(10) 0.059(10)
F11B 0.186(8) 0.257(14) 0.109(4) -0.007(6) 0.018(5) 0.143(10)
F10B 0.155(6) 0.233(11) 0.228(10) 0.027(8) 0.060(6) 0.084(7)
F12B 0.273(14) 0.150(7) 0.267(13) -0.028(8) -0.045(10) 0.112(8)
F16B 0.181(11) 0.158(10) 0.217(13) 0.085(10) 0.098(11) 0.039(8)
F14B 0.268(15) 0.209(13) 0.200(13) 0.017(11) -0.024(12) 0.037(12)
F5A 0.275(11) 0.271(10) 0.243(10) -0.098(8) -0.098(8) 0.165(10)
F6A 0.300(5) 0.334(6) 0.222(4) -0.112(4) -0.095(4) 0.235(5)
F8A 0.344(13) 0.227(9) 0.330(15) 0.080(11) -0.009(12) 0.124(8)
F7A 0.342(11) 0.268(9) 0.323(11) 0.048(9) 0.136(10) 0.194(9)
B2A 0.203(7) 0.188(7) 0.234(9) -0.092(7) -0.068(7) 0.135(6)
C99B 0.119(8) 0.184(12) 0.228(13) 0.006(11) 0.017(9) 0.077(8)
C1A 0.152(8) 0.176(9) 0.199(10) -0.001(8) 0.030(7) 0.060(7)
N28B 0.252(14) 0.253(14) 0.256(15) 0.006(13) 0.013(13) 0.030(12)
F7B 0.200(10) 0.169(9) 0.228(12) -0.003(8) -0.002(9) 0.101(8)
F6B 0.163(9) 0.199(11) 0.205(14) -0.051(10) -0.015(9) -0.019(8)
F8B 0.216(11) 0.153(10) 0.199(12) -0.054(9) 0.010(10) 0.088(9)
N24B 0.146(4) 0.207(6) 0.196(6) 0.087(5) 0.078(4) 0.071(4)
C92B 0.148(5) 0.213(6) 0.189(6) 0.076(5) 0.065(4) 0.080(4)
C90B 0.168(5) 0.212(6) 0.190(6) 0.042(6) 0.073(5) 0.044(5)
C89B 0.189(7) 0.176(7) 0.215(8) 0.047(7) 0.087(7) 0.035(6)
C91B 0.139(4) 0.217(6) 0.181(6) 0.054(5) 0.066(4) 0.058(4)

loop_
_atom_type_symbol
_atom_type_description
_atom_type_scat_dispersion_real
_atom_type_scat_dispersion_imag
_atom_type_scat_source
C C 0.0010 0.0012 'International Tables Vol C Tables 4.2.6.8 and 6.1.1.4'
H H 0.0000 0.0000 'International Tables Vol C Tables 4.2.6.8 and 6.1.1.4'
B B 0.0000 0.0005 'International Tables Vol C Tables 4.2.6.8 and 6.1.1.4'
F F 0.0089 0.0077 'International Tables Vol C Tables 4.2.6.8 and 6.1.1.4'
Fe Fe 0.2722 0.6595 'International Tables Vol C Tables 4.2.6.8 and 6.1.1.4'
N N 0.0022 0.0024 'International Tables Vol C Tables 4.2.6.8 and 6.1.1.4'

loop_
_geom_angle_atom_site_label_1
_geom_angle_atom_site_label_2
_geom_angle_atom_site_label_3
_geom_angle
_geom_angle_site_symmetry_1
_geom_angle_site_symmetry_3
_geom_angle_publ_flag
N8 Fe0A N7 79.79(11) . . ?
N8 Fe0A N1 98.31(11) . . ?
N8 Fe0A N3 101.55(10) . . ?
N8 Fe0A N9 79.88(10) . . ?
N7 Fe0A N9 159.65(10) . . ?
N1 Fe0A N7 94.13(11) . . ?
N1 Fe0A N9 88.11(10) . . ?
N2 Fe0A N8 173.57(10) . . ?
N2 Fe0A N7 93.94(11) . . ?
N2 Fe0A N1 80.65(12) . . ?
N2 Fe0A N3 79.50(11) . . ?
N2 Fe0A N9 106.38(10) . . ?
N3 Fe0A N7 88.44(11) . . ?
N3 Fe0A N1 160.11(11) . . ?
N3 Fe0A N9 96.31(10) . . ?
N18 Fe0B N16 159.41(11) . . ?
N17 Fe0B N16 80.22(11) . . ?
N17 Fe0B N18 79.20(12) . . ?
N17 Fe0B N19 97.39(12) . . ?
N17 Fe0B N21 101.76(10) . . ?
N19 Fe0B N16 87.89(10) . . ?
N19 Fe0B N18 93.99(11) . . ?
N21 Fe0B N16 95.72(10) . . ?
N21 Fe0B N18 89.20(11) . . ?
N21 Fe0B N19 160.84(12) . . ?
N20 Fe0B N16 105.54(11) . . ?
N20 Fe0B N18 95.00(12) . . ?
N20 Fe0B N17 173.90(11) . . ?
N20 Fe0B N19 81.02(13) . . ?
N20 Fe0B N21 79.88(12) . . ?
N14 Fe0C N15 76.99(10) . . ?
N14 Fe0C N10 120.75(10) . . ?
N14 Fe0C N12 88.57(10) . . ?
N14 Fe0C N13 72.63(12) . . ?
N15 Fe0C N10 102.13(9) . . ?
N15 Fe0C N12 91.01(10) . . ?
N15 Fe0C N13 149.48(10) . . ?
N11 Fe0C N14 151.40(11) . . ?
N11 Fe0C N15 123.73(9) . . ?
N11 Fe0C N10 77.16(10) . . ?
N11 Fe0C N12 72.90(11) . . ?
N11 Fe0C N13 85.82(11) . . ?
N10 Fe0C N12 149.74(10) . . ?
N10 Fe0C N13 91.07(11) . . ?
N12 Fe0C N13 91.03(12) . . ?
C29 N8 Fe0A 120.1(2) . . ?
C29 N8 C33 120.1(3) . . ?
C33 N8 Fe0A 119.8(2) . . ?
C28 N7 Fe0A 114.1(2) . . ?
C24 N7 Fe0A 127.2(2) . . ?
C24 N7 C28 118.5(3) . . ?
C5 N1 Fe0A 113.9(2) . . ?
C1 N1 Fe0A 127.2(2) . . ?
C1 N1 C5 118.8(3) . . ?
C6 N2 Fe0A 118.9(2) . . ?
C6 N2 C10 120.8(3) . . ?
C10 N2 Fe0A 119.1(2) . . ?
C56 N14 Fe0C 117.1(2) . . ?
C56 N14 C52 120.7(3) . . ?
C52 N14 Fe0C 120.6(3) . . ?
N3 N4 H4 124.2 . . ?
N3 N4 C13 111.5(2) . . ?
C13 N4 H4 124.2 . . ?
N16 N15 Fe0C 140.27(18) . . ?
N16 N15 C57 106.8(2) . . ?
C57 N15 Fe0C 112.5(2) . . ?
N4 N3 Fe0A 139.18(19) . . ?
N4 N3 C11 105.6(2) . . ?
C11 N3 Fe0A 115.0(2) . . ?
N21 N22 H22 124.0 . . ?
N21 N22 C82 112.1(3) . . ?
C82 N22 H22 124.0 . . ?
C41 N11 Fe0C 120.6(2) . . ?
C37 N11 Fe0C 117.4(2) . . ?
C37 N11 C41 120.2(3) . . ?
C18 N5 C14 118.4(3) . . ?
N15 N16 Fe0B 138.04(18) . . ?
N15 N16 C59 108.0(2) . . ?
C59 N16 Fe0B 112.2(2) . . ?
N9 N10 Fe0C 140.19(18) . . ?
N9 N10 C36 106.8(2) . . ?
C36 N10 Fe0C 112.01(19) . . ?
C69 N18 Fe0B 126.7(3) . . ?
C69 N18 C65 118.2(3) . . ?
C65 N18 Fe0B 114.9(2) . . ?
N10 N9 Fe0A 138.01(18) . . ?
N10 N9 C34 108.1(2) . . ?
C34 N9 Fe0A 112.11(19) . . ?
C60 N17 Fe0B 119.5(2) . . ?
C64 N17 Fe0B 120.0(2) . . ?
C64 N17 C60 120.5(3) . . ?
C74 N19 Fe0B 114.1(3) . . ?
C70 N19 Fe0B 127.5(3) . . ?
C70 N19 C74 118.2(3) . . ?
N22 N21 Fe0B 139.42(19) . . ?
N22 N21 C80 105.0(2) . . ?
C80 N21 Fe0B 115.2(2) . . ?
C83 N23 C87 117.9(3) . . ?
C79 N20 Fe0B 119.1(2) . . ?
C79 N20 C75 121.5(3) . . ?
C75 N20 Fe0B 118.4(3) . . ?
C42 N12 Fe0C 115.1(2) . . ?
C46 N12 Fe0C 127.2(2) . . ?
C46 N12 C42 117.7(3) . . ?
C51 N13 Fe0C 114.4(3) . . ?
C47 N13 Fe0C 126.8(3) . . ?
C47 N13 C51 118.6(4) . . ?
N3 C11 C10 114.0(3) . . ?
N3 C11 C12 110.1(3) . . ?
C12 C11 C10 135.9(3) . . ?
N2 C6 C5 111.5(3) . . ?
N2 C6 C7 120.9(4) . . ?
C7 C6 C5 127.4(3) . . ?
N2 C10 C11 111.4(2) . . ?
N2 C10 C9 121.1(3) . . ?
C9 C10 C11 127.4(3) . . ?
N8 C29 C28 111.9(3) . . ?
N8 C29 C30 120.9(3) . . ?
C30 C29 C28 127.1(3) . . ?
C19 N6 C23 117.7(4) . . ?
N5 C18 C19 116.5(3) . . ?
N5 C18 C17 122.1(3) . . ?
C17 C18 C19 121.4(3) . . ?
N7 C28 C29 113.8(3) . . ?
N7 C28 C27 120.7(3) . . ?
C27 C28 C29 125.5(3) . . ?
N9 C34 C33 115.7(3) . . ?
N9 C34 C35 110.0(3) . . ?
C35 C34 C33 134.3(3) . . ?
N7 C24 H24 119.2 . . ?
N7 C24 C25 121.6(4) . . ?
C25 C24 H24 119.2 . . ?
C10 C9 H9 121.5 . . ?
C8 C9 C10 117.1(4) . . ?
C8 C9 H9 121.5 . . ?
N23 C83 C82 117.3(3) . . ?
N23 C83 C84 123.4(4) . . ?
C84 C83 C82 119.3(4) . . ?
N8 C33 C34 111.2(2) . . ?
N8 C33 C32 120.8(3) . . ?
C32 C33 C34 128.0(3) . . ?
N15 C57 C56 117.9(3) . . ?
C58 C57 N15 111.1(3) . . ?
C58 C57 C56 131.0(3) . . ?
C29 C30 H30 120.2 . . ?
C31 C30 C29 119.5(4) . . ?
C31 C30 H30 120.2 . . ?
N6 C19 C18 116.9(3) . . ?
N6 C19 C20 120.8(4) . . ?
C20 C19 C18 122.3(3) . . ?
N5 C14 C13 117.5(3) . . ?
N5 C14 C15 122.7(3) . . ?
C15 C14 C13 119.9(3) . . ?
N14 C56 C57 113.9(3) . . ?
N14 C56 C55 122.2(4) . . ?
C55 C56 C57 123.8(4) . . ?
C11 C12 H12 127.2 . . ?
C13 C12 C11 105.6(3) . . ?
C13 C12 H12 127.2 . . ?
C33 C32 H32 120.7 . . ?
C31 C32 C33 118.6(4) . . ?
C31 C32 H32 120.7 . . ?
N4 C13 C14 122.0(3) . . ?
N4 C13 C12 107.2(3) . . ?
C12 C13 C14 130.8(3) . . ?
C28 C27 H27 119.6 . . ?
C26 C27 C28 120.7(4) . . ?
C26 C27 H27 119.6 . . ?
N26 C96 C95 175.9(6) . . ?
N11 C41 C42 114.3(3) . . ?
N11 C41 C40 119.8(4) . . ?
C40 C41 C42 125.9(3) . . ?
N13 C51 C52 116.0(3) . . ?
N13 C51 C50 121.2(4) . . ?
C50 C51 C52 122.8(4) . . ?
C30 C31 H31 119.9 . . ?
C32 C31 C30 120.1(3) . . ?
C32 C31 H31 119.9 . . ?
C34 C35 H35 127.6 . . ?
C36 C35 C34 104.8(3) . . ?
C36 C35 H35 127.6 . . ?
N23 C87 C86 121.6(5) . . ?
N23 C87 C88 116.0(4) . . ?
C86 C87 C88 122.4(5) . . ?
N16 C59 C58 109.7(3) . . ?
N16 C59 C60 116.4(3) . . ?
C58 C59 C60 133.9(3) . . ?
C57 C58 C59 104.3(3) . . ?
C57 C58 H58 127.9 . . ?
C59 C58 H58 127.9 . . ?
C19 C20 H20 120.0 . . ?
C21 C20 C19 119.9(4) . . ?
C21 C20 H20 120.0 . . ?
N1 C5 C6 114.2(3) . . ?
N1 C5 C4 121.0(4) . . ?
C4 C5 C6 124.8(4) . . ?
C20 C21 H21 120.1 . . ?
C20 C21 C22 119.7(4) . . ?
C22 C21 H21 120.1 . . ?
N1 C1 H1 118.6 . . ?
N1 C1 C2 122.7(4) . . ?
C2 C1 H1 118.6 . . ?
N10 C36 C37 117.8(3) . . ?
C35 C36 N10 110.2(3) . . ?
C35 C36 C37 132.0(3) . . ?
C6 C7 H7 120.9 . . ?
C8 C7 C6 118.3(4) . . ?
C8 C7 H7 120.9 . . ?
N14 C52 C51 114.6(3) . . ?
N14 C52 C53 120.1(4) . . ?
C53 C52 C51 125.3(4) . . ?
N11 C37 C36 113.9(3) . . ?
N11 C37 C38 121.8(3) . . ?
C38 C37 C36 124.2(3) . . ?
C24 C25 H25 120.4 . . ?
C26 C25 C24 119.2(4) . . ?
C26 C25 H25 120.4 . . ?
N17 C60 C59 110.5(2) . . ?
N17 C60 C61 120.2(3) . . ?
C61 C60 C59 129.3(3) . . ?
N21 C80 C79 112.6(3) . . ?
N21 C80 C81 109.5(3) . . ?
C81 C80 C79 137.9(3) . . ?
C60 C61 H61 120.2 . . ?
C62 C61 C60 119.5(4) . . ?
C62 C61 H61 120.2 . . ?
C14 C15 H15 121.2 . . ?
C14 C15 C16 117.6(4) . . ?
C16 C15 H15 121.2 . . ?
C9 C8 H8 119.1 . . ?
C7 C8 C9 121.8(3) . . ?
C7 C8 H8 119.1 . . ?
C56 C55 H55 121.2 . . ?
C56 C55 C54 117.6(4) . . ?
C54 C55 H55 121.2 . . ?
N12 C42 C41 115.0(3) . . ?
N12 C42 C43 121.4(4) . . ?
C43 C42 C41 123.5(3) . . ?
C55 C54 H54 119.8 . . ?
C53 C54 C55 120.4(4) . . ?
C53 C54 H54 119.8 . . ?
N17 C64 C63 121.3(4) . . ?
N17 C64 C65 111.8(3) . . ?
C63 C64 C65 126.8(3) . . ?
C42 C43 H43 120.3 . . ?
C44 C43 C42 119.3(4) . . ?
C44 C43 H43 120.3 . . ?
C1 C2 H2 120.4 . . ?
C1 C2 C3 119.3(4) . . ?
C3 C2 H2 120.4 . . ?
C37 C38 H38 121.2 . . ?
C39 C38 C37 117.6(4) . . ?
C39 C38 H38 121.2 . . ?
N20 C79 C80 112.1(3) . . ?
N20 C79 C78 121.0(4) . . ?
C78 C79 C80 126.9(4) . . ?
C64 C63 H63 121.0 . . ?
C62 C63 C64 118.0(4) . . ?
C62 C63 H63 121.0 . . ?
C27 C26 C25 119.2(4) . . ?
C27 C26 H26 120.4 . . ?
C25 C26 H26 120.4 . . ?
N18 C69 H69 119.0 . . ?
N18 C69 C68 122.0(4) . . ?
C68 C69 H69 119.0 . . ?
C80 C81 H81 126.8 . . ?
C82 C81 C80 106.3(3) . . ?
C82 C81 H81 126.8 . . ?
C61 C62 C63 120.4(3) . . ?
C61 C62 H62 119.8 . . ?
C63 C62 H62 119.8 . . ?
N22 C82 C83 120.6(3) . . ?
N22 C82 C81 107.1(3) . . ?
C81 C82 C83 132.3(3) . . ?
C52 C53 H53 120.5 . . ?
C54 C53 C52 118.9(4) . . ?
C54 C53 H53 120.5 . . ?
C5 C4 H4A 120.6 . . ?
C3 C4 C5 118.8(4) . . ?
C3 C4 H4A 120.6 . . ?
N18 C65 C64 113.8(3) . . ?
N18 C65 C66 122.3(4) . . ?
C66 C65 C64 123.9(4) . . ?
C18 C17 H17 120.3 . . ?
C16 C17 C18 119.4(4) . . ?
C16 C17 H17 120.3 . . ?
C2 C3 C4 119.4(4) . . ?
C2 C3 H3 120.3 . . ?
C4 C3 H3 120.3 . . ?
C43 C44 H44 120.2 . . ?
C45 C44 C43 119.5(4) . . ?
C45 C44 H44 120.2 . . ?
C41 C40 H40 120.1 . . ?
C39 C40 C41 119.8(4) . . ?
C39 C40 H40 120.1 . . ?
N19 C74 C75 113.6(3) . . ?
N19 C74 C73 121.2(5) . . ?
C73 C74 C75 125.2(4) . . ?
N19 C70 H70 119.0 . . ?
N19 C70 C71 122.1(5) . . ?
C71 C70 H70 119.0 . . ?
C51 C50 H50 120.8 . . ?
C51 C50 C49 118.4(4) . . ?
C49 C50 H50 120.8 . . ?
N20 C75 C74 112.3(3) . . ?
N20 C75 C76 119.2(5) . . ?
C76 C75 C74 128.5(4) . . ?
C15 C16 H16 120.1 . . ?
C17 C16 C15 119.8(4) . . ?
C17 C16 H16 120.1 . . ?
C38 C39 H39 119.7 . . ?
C40 C39 C38 120.7(4) . . ?
C40 C39 H39 119.7 . . ?
C83 C84 H84 121.6 . . ?
C83 C84 C85 116.9(5) . . ?
C85 C84 H84 121.6 . . ?
C50 C49 H49 119.7 . . ?
C48 C49 C50 120.6(4) . . ?
C48 C49 H49 119.7 . . ?
C21 C22 H22A 121.6 . . ?
C23 C22 C21 116.7(5) . . ?
C23 C22 H22A 121.6 . . ?
C65 C66 H66 120.5 . . ?
C67 C66 C65 118.9(5) . . ?
C67 C66 H66 120.5 . . ?
C96 C95 H95A 109.5 . . ?
C96 C95 H95B 109.5 . . ?
C96 C95 H95C 109.5 . . ?
H95A C95 H95B 109.5 . . ?
H95A C95 H95C 109.5 . . ?
H95B C95 H95C 109.5 . . ?
N13 C47 H47 117.8 . . ?
N13 C47 C48 124.4(5) . . ?
C48 C47 H47 117.8 . . ?
C49 C48 C47 116.8(5) . . ?
C49 C48 H48 121.6 . . ?
C47 C48 H48 121.6 . . ?
N12 C46 H46 118.4 . . ?
N12 C46 C45 123.3(4) . . ?
C45 C46 H46 118.4 . . ?
C84 C85 H85 120.3 . . ?
C86 C85 C84 119.4(4) . . ?
C86 C85 H85 120.3 . . ?
C66 C67 H67 120.1 . . ?
C66 C67 C68 119.7(4) . . ?
C68 C67 H67 120.1 . . ?
N25 C94 C93 175.8(14) . . ?
C74 C73 H73 121.2 . . ?
C74 C73 C72 117.6(5) . . ?
C72 C73 H73 121.2 . . ?
C78 C77 H77 119.3 . . ?
C76 C77 H77 119.3 . . ?
C76 C77 C78 121.4(4) . . ?
C79 C78 H78 121.5 . . ?
C77 C78 C79 117.1(5) . . ?
C77 C78 H78 121.5 . . ?
C69 C68 H68 120.6 . . ?
C67 C68 C69 118.8(5) . . ?
C67 C68 H68 120.6 . . ?
C87 C86 H86 119.6 . . ?
C85 C86 C87 120.8(5) . . ?
C85 C86 H86 119.6 . . ?
N6 C23 C22 124.9(5) . . ?
N6 C23 H23 117.6 . . ?
C22 C23 H23 117.6 . . ?
C73 C72 H72 120.1 . . ?
C71 C72 C73 119.7(4) . . ?
C71 C72 H72 120.1 . . ?
C44 C45 C46 118.8(4) . . ?
C44 C45 H45 120.6 . . ?
C46 C45 H45 120.6 . . ?
C75 C76 H76 120.1 . . ?
C77 C76 C75 119.8(5) . . ?
C77 C76 H76 120.1 . . ?
C70 C71 H71 119.4 . . ?
C72 C71 C70 121.1(6) . . ?
C72 C71 H71 119.4 . . ?
F9 B3 F12A 108.0(4) . . ?
F9 B3 F10B 106.5(6) . . ?
F11A B3 F9 114.2(6) . . ?
F11A B3 F12A 102.2(7) . . ?
F10A B3 F9 111.4(5) . . ?
F10A B3 F11A 112.1(8) . . ?
F10A B3 F12A 108.3(6) . . ?
F11B B3 F9 113.5(5) . . ?
F11B B3 F10B 92.9(9) . . ?
F12B B3 F9 116.3(7) . . ?
F12B B3 F11B 117.7(10) . . ?
F12B B3 F10B 106.2(10) . . ?
C91A C92A H92A 120.0 . . ?
C91A C92A N24A 120.0 . . ?
N24A C92A H92A 120.0 . . ?
C92A C91A H91A 120.0 . . ?
C90A C91A C92A 120.0 . . ?
C90A C91A H91A 120.0 . . ?
C91A C90A H90A 120.0 . . ?
C89A C90A C91A 120.0 . . ?
C89A C90A H90A 120.0 . . ?
C90A C89A H89A 120.0 . . ?
C90A C89A C88 120.0 . . ?
C88 C89A H89A 120.0 . . ?
C89A C88 C87 113.9(5) . . ?
C89A C88 N24A 120.0 . . ?
N24A C88 C87 125.6(5) . . ?
N24B C88 C87 117.1(4) . . ?
N24B C88 C89B 115.8(7) . . ?
C89B C88 C87 126.8(7) . . ?
C88 N24A C92A 120.0 . . ?
F2 B1 F1 109.1(5) . . ?
F4 B1 F2 109.3(4) . . ?
F4 B1 F1 104.0(5) . . ?
F3 B1 F2 110.7(5) . . ?
F3 B1 F4 116.6(6) . . ?
F3 B1 F1 106.8(5) . . ?
C94 C93 H93A 109.5 . . ?
C94 C93 H93B 109.5 . . ?
C94 C93 H93C 109.5 . . ?
H93A C93 H93B 109.5 . . ?
H93A C93 H93C 109.5 . . ?
H93B C93 H93C 109.5 . . ?
F15A B4 F13A 111.7(10) . . ?
F15A B4 F14A 119.9(7) . . ?
F15A B4 F16A 104.0(9) . . ?
F15A B4 F13B 85.3(11) . . ?
F13A B4 F14A 112.6(10) . . ?
F13A B4 F16A 103.2(9) . . ?
F14A B4 F16A 103.1(10) . . ?
F16B B4 F15A 124.1(12) . . ?
F16B B4 F13B 114.4(13) . . ?
F14B B4 F15A 103.3(14) . . ?
F14B B4 F13B 115.4(14) . . ?
F14B B4 F16B 112.0(14) . . ?
N28A C100 C99A 150(2) . . ?
C100 C99A H99A 109.5 . . ?
C100 C99A H99B 109.5 . . ?
C100 C99A H99C 109.5 . . ?
H99A C99A H99B 109.5 . . ?
H99A C99A H99C 109.5 . . ?
H99B C99A H99C 109.5 . . ?
N27B C98B C97B 167(2) . . ?
N27A C98A C97A 169(5) . . ?
F5A B2A F8A 109.1(11) . . ?
F5A B2A F7A 107.3(11) . . ?
F6A B2A F5A 116.8(6) . . ?
F6A B2A F8A 114.9(11) . . ?
F6A B2A F7A 109.8(9) . . ?
F6A B2A F7B 96.9(9) . . ?
F6A B2A F6B 106.5(14) . . ?
F8A B2A F7A 97.0(8) . . ?
F6B B2A F7B 105.7(11) . . ?
F8B B2A F6A 108.7(10) . . ?
F8B B2A F7B 102.7(15) . . ?
F8B B2A F6B 131.0(16) . . ?
H99D C99B H99E 109.5 . . ?
H99D C99B H99F 109.5 . . ?
H99E C99B H99F 109.5 . . ?
C1A C99B H99D 109.5 . . ?
C1A C99B H99E 109.5 . . ?
C1A C99B H99F 109.5 . . ?
C99B C1A N28B 112(2) . . ?
C88 N24B C92B 121.0(6) . . ?
N24B C92B H92B 117.9 . . ?
C91B C92B N24B 124.2(8) . . ?
C91B C92B H92B 117.9 . . ?
C89B C90B H90B 117.7 . . ?
C91B C90B H90B 117.7 . . ?
C91B C90B C89B 124.5(9) . . ?
C88 C89B H89B 119.8 . . ?
C90B C89B C88 120.5(9) . . ?
C90B C89B H89B 119.8 . . ?
C92B C91B H91B 123.2 . . ?
C90B C91B C92B 113.6(9) . . ?
C90B C91B H91B 123.2 . . ?

loop_
_geom_bond_atom_site_label_1
_geom_bond_atom_site_label_2
_geom_bond_distance
_geom_bond_site_symmetry_2
_geom_bond_publ_flag
Fe0A N8 1.913(2) . ?
Fe0A N7 2.013(3) . ?
Fe0A N1 1.990(3) . ?
Fe0A N2 1.905(2) . ?
Fe0A N3 1.980(3) . ?
Fe0A N9 2.021(2) . ?
Fe0B N16 2.011(2) . ?
Fe0B N18 2.007(3) . ?
Fe0B N17 1.918(3) . ?
Fe0B N19 1.986(3) . ?
Fe0B N21 1.975(3) . ?
Fe0B N20 1.904(3) . ?
Fe0C N14 2.124(3) . ?
Fe0C N15 2.156(3) . ?
Fe0C N11 2.115(2) . ?
Fe0C N10 2.159(2) . ?
Fe0C N12 2.270(3) . ?
Fe0C N13 2.301(3) . ?
F2 B1 1.359(6) . ?
F4 B1 1.342(6) . ?
F9 B3 1.339(5) . ?
F1 B1 1.360(7) . ?
N8 C29 1.340(4) . ?
N8 C33 1.346(4) . ?
F3 B1 1.301(7) . ?
N7 C28 1.370(4) . ?
N7 C24 1.357(4) . ?
F11A B3 1.328(8) . ?
F15A B4 1.286(10) . ?
N1 C5 1.360(4) . ?
N1 C1 1.335(5) . ?
N2 C6 1.346(4) . ?
N2 C10 1.355(4) . ?
N14 C56 1.330(5) . ?
N14 C52 1.352(5) . ?
N4 H4 0.8600 . ?
N4 N3 1.334(3) . ?
N4 C13 1.348(4) . ?
N15 N16 1.338(3) . ?
N15 C57 1.374(4) . ?
F13A B4 1.327(12) . ?
N3 C11 1.358(4) . ?
N22 H22 0.8600 . ?
N22 N21 1.338(3) . ?
N22 C82 1.343(4) . ?
N11 C41 1.342(4) . ?
N11 C37 1.334(4) . ?
N5 C18 1.341(4) . ?
N5 C14 1.351(4) . ?
N16 C59 1.366(4) . ?
F14A B4 1.333(10) . ?
N10 N9 1.347(3) . ?
N10 C36 1.386(4) . ?
N18 C69 1.345(5) . ?
N18 C65 1.353(5) . ?
N9 C34 1.368(4) . ?
F10A B3 1.309(6) . ?
N17 C60 1.360(4) . ?
N17 C64 1.335(4) . ?
N19 C74 1.373(5) . ?
N19 C70 1.327(5) . ?
N21 C80 1.373(4) . ?
F12A B3 1.385(7) . ?
N23 C83 1.341(5) . ?
N23 C87 1.343(5) . ?
N20 C79 1.345(5) . ?
N20 C75 1.355(5) . ?
N12 C42 1.351(4) . ?
N12 C46 1.316(5) . ?
N13 C51 1.347(5) . ?
N13 C47 1.331(6) . ?
N26 C96 1.145(7) . ?
C11 C10 1.439(5) . ?
C11 C12 1.381(5) . ?
C6 C5 1.461(5) . ?
C6 C7 1.387(5) . ?
C10 C9 1.394(4) . ?
C29 C28 1.465(5) . ?
C29 C30 1.378(5) . ?
N6 C19 1.317(5) . ?
N6 C23 1.326(6) . ?
C18 C19 1.503(5) . ?
C18 C17 1.382(5) . ?
C28 C27 1.384(5) . ?
C34 C33 1.440(5) . ?
C34 C35 1.376(5) . ?
C24 H24 0.9300 . ?
C24 C25 1.395(5) . ?
C9 H9 0.9300 . ?
C9 C8 1.394(6) . ?
C83 C82 1.474(5) . ?
C83 C84 1.390(5) . ?
C33 C32 1.399(4) . ?
C57 C56 1.466(5) . ?
C57 C58 1.351(5) . ?
C30 H30 0.9300 . ?
C30 C31 1.369(6) . ?
C19 C20 1.378(5) . ?
C14 C13 1.455(5) . ?
C14 C15 1.382(5) . ?
C56 C55 1.382(5) . ?
C12 H12 0.9300 . ?
C12 C13 1.374(4) . ?
C32 H32 0.9300 . ?
C32 C31 1.367(6) . ?
C27 H27 0.9300 . ?
C27 C26 1.360(7) . ?
C96 C95 1.421(8) . ?
C41 C42 1.480(5) . ?
C41 C40 1.391(5) . ?
C51 C52 1.456(6) . ?
C51 C50 1.402(6) . ?
C31 H31 0.9300 . ?
C35 H35 0.9300 . ?
C35 C36 1.367(5) . ?
C87 C86 1.362(7) . ?
C87 C88 1.517(7) . ?
C59 C58 1.384(4) . ?
C59 C60 1.443(5) . ?
C58 H58 0.9300 . ?
C20 H20 0.9300 . ?
C20 C21 1.352(6) . ?
C5 C4 1.390(5) . ?
C21 H21 0.9300 . ?
C21 C22 1.359(7) . ?
C1 H1 0.9300 . ?
C1 C2 1.359(6) . ?
C36 C37 1.459(5) . ?
C7 H7 0.9300 . ?
C7 C8 1.373(6) . ?
C52 C53 1.400(6) . ?
C37 C38 1.400(5) . ?
C25 H25 0.9300 . ?
C25 C26 1.381(7) . ?
C60 C61 1.380(5) . ?
F16A B4 1.393(10) . ?
C80 C79 1.457(5) . ?
C80 C81 1.382(5) . ?
C61 H61 0.9300 . ?
C61 C62 1.374(6) . ?
C15 H15 0.9300 . ?
C15 C16 1.400(6) . ?
C8 H8 0.9300 . ?
C55 H55 0.9300 . ?
C55 C54 1.398(6) . ?
C42 C43 1.391(5) . ?
C54 H54 0.9300 . ?
C54 C53 1.372(7) . ?
C64 C63 1.399(5) . ?
C64 C65 1.460(5) . ?
C43 H43 0.9300 . ?
C43 C44 1.359(6) . ?
C2 H2 0.9300 . ?
C2 C3 1.377(7) . ?
C38 H38 0.9300 . ?
C38 C39 1.362(6) . ?
C79 C78 1.395(5) . ?
C63 H63 0.9300 . ?
C63 C62 1.380(6) . ?
C26 H26 0.9300 . ?
C69 H69 0.9300 . ?
C69 C68 1.399(6) . ?
C81 H81 0.9300 . ?
C81 C82 1.365(5) . ?
C62 H62 0.9300 . ?
C53 H53 0.9300 . ?
C4 H4A 0.9300 . ?
C4 C3 1.381(7) . ?
N25 C94 1.205(15) . ?
C65 C66 1.392(5) . ?
C17 H17 0.9300 . ?
C17 C16 1.360(6) . ?
C3 H3 0.9300 . ?
C44 H44 0.9300 . ?
C44 C45 1.347(6) . ?
C40 H40 0.9300 . ?
C40 C39 1.360(7) . ?
C74 C75 1.456(6) . ?
C74 C73 1.395(6) . ?
C70 H70 0.9300 . ?
C70 C71 1.372(6) . ?
C50 H50 0.9300 . ?
C50 C49 1.405(8) . ?
C75 C76 1.387(6) . ?
C16 H16 0.9300 . ?
C39 H39 0.9300 . ?
C84 H84 0.9300 . ?
C84 C85 1.390(8) . ?
C49 H49 0.9300 . ?
C49 C48 1.363(8) . ?
C22 H22A 0.9300 . ?
C22 C23 1.354(7) . ?
C66 H66 0.9300 . ?
C66 C67 1.368(7) . ?
C95 H95A 0.9600 . ?
C95 H95B 0.9600 . ?
C95 H95C 0.9600 . ?
C47 H47 0.9300 . ?
C47 C48 1.397(7) . ?
C48 H48 0.9300 . ?
C46 H46 0.9300 . ?
C46 C45 1.386(6) . ?
C85 H85 0.9300 . ?
C85 C86 1.358(9) . ?
C67 H67 0.9300 . ?
C67 C68 1.380(7) . ?
C94 C93 1.406(15) . ?
C73 H73 0.9300 . ?
C73 C72 1.402(8) . ?
C77 H77 0.9300 . ?
C77 C78 1.391(7) . ?
C77 C76 1.356(8) . ?
C78 H78 0.9300 . ?
C68 H68 0.9300 . ?
C86 H86 0.9300 . ?
C23 H23 0.9300 . ?
C72 H72 0.9300 . ?
C72 C71 1.318(8) . ?
C45 H45 0.9300 . ?
C76 H76 0.9300 . ?
C71 H71 0.9300 . ?
B3 F11B 1.331(9) . ?
B3 F10B 1.401(9) . ?
B3 F12B 1.280(9) . ?
C92A H92A 0.9300 . ?
C92A C91A 1.3900 . ?
C92A N24A 1.3900 . ?
C91A H91A 0.9300 . ?
C91A C90A 1.3900 . ?
C90A H90A 0.9300 . ?
C90A C89A 1.3900 . ?
C89A H89A 0.9300 . ?
C89A C88 1.3900 . ?
C88 N24A 1.3900 . ?
C88 N24B 1.345(8) . ?
C88 C89B 1.390(10) . ?
C93 H93A 0.9600 . ?
C93 H93B 0.9600 . ?
C93 H93C 0.9600 . ?
B4 F13B 1.393(13) . ?
B4 F16B 1.276(13) . ?
B4 F14B 1.237(19) . ?
N28A C100 1.132(8) . ?
C100 C99A 1.458(9) . ?
C99A H99A 0.9600 . ?
C99A H99B 0.9600 . ?
C99A H99C 0.9600 . ?
N27B C98B 1.144(8) . ?
C98B C97B 1.447(9) . ?
N27A C98A 1.144(9) . ?
C98A C97A 1.461(10) . ?
F5A B2A 1.334(10) . ?
F6A B2A 1.282(7) . ?
F8A B2A 1.347(14) . ?
F7A B2A 1.443(14) . ?
B2A F7B 1.612(19) . ?
B2A F6B 1.284(18) . ?
B2A F8B 1.241(15) . ?
C99B H99D 0.9600 . ?
C99B H99E 0.9600 . ?
C99B H99F 0.9600 . ?
C99B C1A 1.142(18) . ?
C1A N28B 1.506(19) . ?
N24B C92B 1.373(9) . ?
C92B H92B 0.9300 . ?
C92B C91B 1.352(11) . ?
C90B H90B 0.9300 . ?
C90B C89B 1.359(12) . ?
C90B C91B 1.341(12) . ?
C89B H89B 0.9300 . ?
C91B H91B 0.9300 . ?

loop_
_geom_torsion_atom_site_label_1
_geom_torsion_atom_site_label_2
_geom_torsion_atom_site_label_3
_geom_torsion_atom_site_label_4
_geom_torsion
_geom_torsion_site_symmetry_1
_geom_torsion_site_symmetry_2
_geom_torsion_site_symmetry_3
_geom_torsion_site_symmetry_4
_geom_torsion_publ_flag
Fe0A N8 C29 C28 1.6(4) . . . . ?
Fe0A N8 C29 C30 177.9(3) . . . . ?
Fe0A N8 C33 C34 0.6(3) . . . . ?
Fe0A N8 C33 C32 -179.1(3) . . . . ?
Fe0A N7 C28 C29 -5.3(4) . . . . ?
Fe0A N7 C28 C27 173.8(3) . . . . ?
Fe0A N7 C24 C25 -174.7(3) . . . . ?
Fe0A N1 C5 C6 -7.0(3) . . . . ?
Fe0A N1 C5 C4 174.7(3) . . . . ?
Fe0A N1 C1 C2 -175.7(3) . . . . ?
Fe0A N2 C6 C5 -8.7(4) . . . . ?
Fe0A N2 C6 C7 167.8(3) . . . . ?
Fe0A N2 C10 C11 8.9(3) . . . . ?
Fe0A N2 C10 C9 -167.0(3) . . . . ?
Fe0A N3 C11 C10 -5.6(3) . . . . ?
Fe0A N3 C11 C12 173.96(19) . . . . ?
Fe0A N9 C34 C33 -12.7(3) . . . . ?
Fe0A N9 C34 C35 166.0(2) . . . . ?
Fe0B N16 C59 C58 165.41(19) . . . . ?
Fe0B N16 C59 C60 -12.6(3) . . . . ?
Fe0B N18 C69 C68 -173.9(3) . . . . ?
Fe0B N18 C65 C64 -5.9(4) . . . . ?
Fe0B N18 C65 C66 175.9(3) . . . . ?
Fe0B N17 C60 C59 0.3(3) . . . . ?
Fe0B N17 C60 C61 -178.7(2) . . . . ?
Fe0B N17 C64 C63 178.8(2) . . . . ?
Fe0B N17 C64 C65 1.7(3) . . . . ?
Fe0B N19 C74 C75 -6.7(3) . . . . ?
Fe0B N19 C74 C73 173.8(3) . . . . ?
Fe0B N19 C70 C71 -174.0(3) . . . . ?
Fe0B N21 C80 C79 -6.5(3) . . . . ?
Fe0B N21 C80 C81 172.7(2) . . . . ?
Fe0B N20 C79 C80 8.6(3) . . . . ?
Fe0B N20 C79 C78 -169.2(3) . . . . ?
Fe0B N20 C75 C74 -7.1(4) . . . . ?
Fe0B N20 C75 C76 169.3(3) . . . . ?
Fe0C N14 C56 C57 -13.7(3) . . . . ?
Fe0C N14 C56 C55 164.0(3) . . . . ?
Fe0C N14 C52 C51 15.5(4) . . . . ?
Fe0C N14 C52 C53 -164.1(3) . . . . ?
Fe0C N15 N16 Fe0B 27.0(4) . . . . ?
Fe0C N15 N16 C59 -170.2(2) . . . . ?
Fe0C N15 C57 C56 -6.8(3) . . . . ?
Fe0C N15 C57 C58 173.81(19) . . . . ?
Fe0C N11 C41 C42 16.3(4) . . . . ?
Fe0C N11 C41 C40 -163.3(3) . . . . ?
Fe0C N11 C37 C36 -13.1(4) . . . . ?
Fe0C N11 C37 C38 164.3(3) . . . . ?
Fe0C N10 N9 Fe0A 32.0(5) . . . . ?
Fe0C N10 N9 C34 -165.3(2) . . . . ?
Fe0C N10 C36 C35 169.8(2) . . . . ?
Fe0C N10 C36 C37 -9.8(3) . . . . ?
Fe0C N12 C42 C41 -2.8(4) . . . . ?
Fe0C N12 C42 C43 -178.9(3) . . . . ?
Fe0C N12 C46 C45 -179.7(3) . . . . ?
Fe0C N13 C51 C52 5.4(4) . . . . ?
Fe0C N13 C51 C50 -172.4(4) . . . . ?
Fe0C N13 C47 C48 171.5(4) . . . . ?
N8 C29 C28 N7 2.6(4) . . . . ?
N8 C29 C28 C27 -176.4(4) . . . . ?
N8 C29 C30 C31 0.5(6) . . . . ?
N8 C33 C32 C31 1.8(5) . . . . ?
N7 C28 C27 C26 1.6(6) . . . . ?
N7 C24 C25 C26 1.6(7) . . . . ?
N1 C5 C4 C3 1.7(6) . . . . ?
N1 C1 C2 C3 1.3(6) . . . . ?
N2 C6 C5 N1 10.0(4) . . . . ?
N2 C6 C5 C4 -171.8(3) . . . . ?
N2 C6 C7 C8 -1.0(6) . . . . ?
N2 C10 C9 C8 -0.4(5) . . . . ?
N14 C56 C55 C54 -0.6(5) . . . . ?
N14 C52 C53 C54 1.7(6) . . . . ?
N4 N3 C11 C10 179.1(2) . . . . ?
N4 N3 C11 C12 -1.3(3) . . . . ?
N15 N16 C59 C58 -2.3(3) . . . . ?
N15 N16 C59 C60 179.7(2) . . . . ?
N15 C57 C56 N14 13.6(4) . . . . ?
N15 C57 C56 C55 -164.1(3) . . . . ?
N15 C57 C58 C59 -0.8(3) . . . . ?
N3 N4 C13 C14 179.9(2) . . . . ?
N3 N4 C13 C12 -0.9(3) . . . . ?
N3 C11 C10 N2 -1.7(3) . . . . ?
N3 C11 C10 C9 173.9(3) . . . . ?
N3 C11 C12 C13 0.8(3) . . . . ?
N22 N21 C80 C79 179.3(2) . . . . ?
N22 N21 C80 C81 -1.5(3) . . . . ?
N11 C41 C42 N12 -8.0(5) . . . . ?
N11 C41 C42 C43 168.0(3) . . . . ?
N11 C41 C40 C39 0.0(7) . . . . ?
N11 C37 C38 C39 -0.9(6) . . . . ?
N5 C18 C19 N6 -8.8(5) . . . . ?
N5 C18 C19 C20 170.9(4) . . . . ?
N5 C18 C17 C16 0.8(6) . . . . ?
N5 C14 C13 N4 29.8(4) . . . . ?
N5 C14 C13 C12 -149.2(3) . . . . ?
N5 C14 C15 C16 -1.7(5) . . . . ?
N16 N15 C57 C56 178.8(2) . . . . ?
N16 N15 C57 C58 -0.6(3) . . . . ?
N16 C59 C58 C57 1.9(3) . . . . ?
N16 C59 C60 N17 8.3(3) . . . . ?
N16 C59 C60 C61 -172.8(3) . . . . ?
N10 N9 C34 C33 179.7(2) . . . . ?
N10 N9 C34 C35 -1.6(3) . . . . ?
N10 C36 C37 N11 15.3(4) . . . . ?
N10 C36 C37 C38 -162.0(3) . . . . ?
N18 C69 C68 C67 -0.9(7) . . . . ?
N18 C65 C66 C67 -1.6(6) . . . . ?
N9 N10 C36 C35 -1.2(3) . . . . ?
N9 N10 C36 C37 179.2(3) . . . . ?
N9 C34 C33 N8 8.3(4) . . . . ?
N9 C34 C33 C32 -172.1(3) . . . . ?
N9 C34 C35 C36 0.8(3) . . . . ?
N17 C60 C61 C62 -0.4(5) . . . . ?
N17 C64 C63 C62 0.0(5) . . . . ?
N17 C64 C65 N18 2.9(4) . . . . ?
N17 C64 C65 C66 -178.9(3) . . . . ?
N19 C74 C75 N20 8.8(4) . . . . ?
N19 C74 C75 C76 -167.2(4) . . . . ?
N19 C74 C73 C72 0.2(6) . . . . ?
N19 C70 C71 C72 1.7(7) . . . . ?
N21 N22 C82 C83 -179.2(3) . . . . ?
N21 N22 C82 C81 0.1(4) . . . . ?
N21 C80 C79 N20 -1.0(4) . . . . ?
N21 C80 C79 C78 176.7(3) . . . . ?
N21 C80 C81 C82 1.6(4) . . . . ?
N23 C83 C82 N22 32.3(5) . . . . ?
N23 C83 C82 C81 -146.8(4) . . . . ?
N23 C83 C84 C85 -3.5(7) . . . . ?
N23 C87 C86 C85 -0.7(9) . . . . ?
N23 C87 C88 C89A 145.8(8) . . . . ?
N23 C87 C88 N24A -42.0(9) . . . . ?
N23 C87 C88 N24B -0.4(8) . . . . ?
N23 C87 C88 C89B 172.8(8) . . . . ?
N20 C79 C78 C77 0.7(6) . . . . ?
N20 C75 C76 C77 -0.8(6) . . . . ?
N12 C42 C43 C44 -1.0(6) . . . . ?
N12 C46 C45 C44 -2.4(8) . . . . ?
N13 C51 C52 N14 -13.2(5) . . . . ?
N13 C51 C52 C53 166.3(4) . . . . ?
N13 C51 C50 C49 -0.6(8) . . . . ?
N13 C47 C48 C49 0.9(9) . . . . ?
C11 C10 C9 C8 -175.6(3) . . . . ?
C11 C12 C13 N4 0.0(3) . . . . ?
C11 C12 C13 C14 179.1(3) . . . . ?
C6 N2 C10 C11 176.3(3) . . . . ?
C6 N2 C10 C9 0.4(4) . . . . ?
C6 C5 C4 C3 -176.4(4) . . . . ?
C6 C7 C8 C9 1.0(6) . . . . ?
C10 N2 C6 C5 -176.2(3) . . . . ?
C10 N2 C6 C7 0.3(5) . . . . ?
C10 C11 C12 C13 -179.8(3) . . . . ?
C10 C9 C8 C7 -0.3(6) . . . . ?
C29 N8 C33 C34 177.6(3) . . . . ?
C29 N8 C33 C32 -2.1(5) . . . . ?
C29 C28 C27 C26 -179.5(4) . . . . ?
C29 C30 C31 C32 -0.9(6) . . . . ?
N6 C19 C20 C21 -4.0(7) . . . . ?
C18 N5 C14 C13 -177.2(3) . . . . ?
C18 N5 C14 C15 1.8(5) . . . . ?
C18 C19 C20 C21 176.3(4) . . . . ?
C18 C17 C16 C15 -0.7(7) . . . . ?
C28 N7 C24 C25 0.7(5) . . . . ?
C28 C29 C30 C31 176.3(4) . . . . ?
C28 C27 C26 C25 0.7(7) . . . . ?
C34 C33 C32 C31 -177.9(3) . . . . ?
C34 C35 C36 N10 0.2(4) . . . . ?
C34 C35 C36 C37 179.8(3) . . . . ?
C24 N7 C28 C29 178.7(3) . . . . ?
C24 N7 C28 C27 -2.2(5) . . . . ?
C24 C25 C26 C27 -2.2(7) . . . . ?
C83 N23 C87 C86 -1.4(7) . . . . ?
C83 N23 C87 C88 179.2(4) . . . . ?
C83 C84 C85 C86 1.3(9) . . . . ?
C33 N8 C29 C28 -175.3(3) . . . . ?
C33 N8 C29 C30 1.0(5) . . . . ?
C33 C34 C35 C36 179.2(3) . . . . ?
C33 C32 C31 C30 -0.2(6) . . . . ?
C57 N15 N16 Fe0B -161.1(2) . . . . ?
C57 N15 N16 C59 1.8(3) . . . . ?
C57 C56 C55 C54 176.9(3) . . . . ?
C30 C29 C28 N7 -173.5(4) . . . . ?
C30 C29 C28 C27 7.5(6) . . . . ?
C19 N6 C23 C22 -5.2(11) . . . . ?
C19 C18 C17 C16 179.4(4) . . . . ?
C19 C20 C21 C22 2.9(8) . . . . ?
C14 N5 C18 C19 -180.0(3) . . . . ?
C14 N5 C18 C17 -1.3(5) . . . . ?
C14 C15 C16 C17 1.2(6) . . . . ?
C56 N14 C52 C51 -179.6(3) . . . . ?
C56 N14 C52 C53 0.8(5) . . . . ?
C56 C57 C58 C59 179.9(3) . . . . ?
C56 C55 C54 C53 3.2(6) . . . . ?
C12 C11 C10 N2 178.9(3) . . . . ?
C12 C11 C10 C9 -5.5(6) . . . . ?
C13 N4 N3 Fe0A -172.1(2) . . . . ?
C13 N4 N3 C11 1.4(3) . . . . ?
C13 C14 C15 C16 177.3(3) . . . . ?
C41 N11 C37 C36 -177.9(3) . . . . ?
C41 N11 C37 C38 -0.6(5) . . . . ?
C41 C42 C43 C44 -176.7(4) . . . . ?
C41 C40 C39 C38 -1.5(8) . . . . ?
C51 N13 C47 C48 -2.6(8) . . . . ?
C51 C52 C53 C54 -177.8(4) . . . . ?
C51 C50 C49 C48 -1.2(9) . . . . ?
C35 C34 C33 N8 -170.1(3) . . . . ?
C35 C34 C33 C32 9.6(6) . . . . ?
C35 C36 C37 N11 -164.2(3) . . . . ?
C35 C36 C37 C38 18.5(6) . . . . ?
C87 N23 C83 C82 -176.2(3) . . . . ?
C87 N23 C83 C84 3.5(6) . . . . ?
C87 C88 N24A C92A -171.8(7) . . . . ?
C87 C88 N24B C92B 177.7(8) . . . . ?
C87 C88 C89B C90B -177.2(10) . . . . ?
C59 C60 C61 C62 -179.1(3) . . . . ?
C58 C57 C56 N14 -167.1(3) . . . . ?
C58 C57 C56 C55 15.2(5) . . . . ?
C58 C59 C60 N17 -169.1(3) . . . . ?
C58 C59 C60 C61 9.8(6) . . . . ?
C20 C21 C22 C23 -2.8(9) . . . . ?
C5 N1 C1 C2 0.6(5) . . . . ?
C5 C6 C7 C8 174.9(4) . . . . ?
C5 C4 C3 C2 0.2(7) . . . . ?
C21 C22 C23 N6 4.1(12) . . . . ?
C1 N1 C5 C6 176.3(3) . . . . ?
C1 N1 C5 C4 -2.1(5) . . . . ?
C1 C2 C3 C4 -1.6(7) . . . . ?
C36 N10 N9 Fe0A -161.1(2) . . . . ?
C36 N10 N9 C34 1.7(3) . . . . ?
C36 C37 C38 C39 176.2(4) . . . . ?
C7 C6 C5 N1 -166.3(4) . . . . ?
C7 C6 C5 C4 11.9(6) . . . . ?
C52 N14 C56 C57 -179.1(3) . . . . ?
C52 N14 C56 C55 -1.4(5) . . . . ?
C52 C51 C50 C49 -178.3(5) . . . . ?
C37 N11 C41 C42 -179.4(3) . . . . ?
C37 N11 C41 C40 1.0(5) . . . . ?
C37 C38 C39 C40 1.9(7) . . . . ?
C60 N17 C64 C63 1.2(4) . . . . ?
C60 N17 C64 C65 -175.8(3) . . . . ?
C60 C59 C58 C57 179.4(3) . . . . ?
C60 C61 C62 C63 1.7(5) . . . . ?
C80 C79 C78 C77 -176.8(4) . . . . ?
C80 C81 C82 N22 -1.0(4) . . . . ?
C80 C81 C82 C83 178.2(4) . . . . ?
C15 C14 C13 N4 -149.3(3) . . . . ?
C15 C14 C13 C12 31.8(5) . . . . ?
C55 C54 C53 C52 -3.7(7) . . . . ?
C42 N12 C46 C45 2.3(7) . . . . ?
C42 C41 C40 C39 -179.6(4) . . . . ?
C42 C43 C44 C45 0.9(7) . . . . ?
C64 N17 C60 C59 177.9(3) . . . . ?
C64 N17 C60 C61 -1.1(4) . . . . ?
C64 C63 C62 C61 -1.5(5) . . . . ?
C64 C65 C66 C67 -179.6(4) . . . . ?
C43 C44 C45 C46 0.6(7) . . . . ?
C79 N20 C75 C74 -175.9(3) . . . . ?
C79 N20 C75 C76 0.5(5) . . . . ?
C79 C80 C81 C82 -179.5(4) . . . . ?
C63 C64 C65 N18 -174.0(3) . . . . ?
C63 C64 C65 C66 4.2(6) . . . . ?
C69 N18 C65 C64 179.1(3) . . . . ?
C69 N18 C65 C66 0.9(5) . . . . ?
C81 C80 C79 N20 -179.9(4) . . . . ?
C81 C80 C79 C78 -2.2(7) . . . . ?
C82 N22 N21 Fe0B -171.1(2) . . . . ?
C82 N22 N21 C80 0.8(3) . . . . ?
C82 C83 C84 C85 176.2(4) . . . . ?
C65 N18 C69 C68 0.4(6) . . . . ?
C65 C64 C63 C62 176.7(3) . . . . ?
C65 C66 C67 C68 1.0(8) . . . . ?
C17 C18 C19 N6 172.5(4) . . . . ?
C17 C18 C19 C20 -7.8(6) . . . . ?
C40 C41 C42 N12 171.6(4) . . . . ?
C40 C41 C42 C43 -12.4(6) . . . . ?
C74 N19 C70 C71 0.9(6) . . . . ?
C74 C75 C76 C77 174.9(4) . . . . ?
C74 C73 C72 C71 2.4(7) . . . . ?
C70 N19 C74 C75 177.7(3) . . . . ?
C70 N19 C74 C73 -1.8(5) . . . . ?
C50 C51 C52 N14 164.6(4) . . . . ?
C50 C51 C52 C53 -15.9(7) . . . . ?
C50 C49 C48 C47 1.0(9) . . . . ?
C75 N20 C79 C80 177.4(3) . . . . ?
C75 N20 C79 C78 -0.5(5) . . . . ?
C75 C74 C73 C72 -179.3(4) . . . . ?
C84 C83 C82 N22 -147.5(4) . . . . ?
C84 C83 C82 C81 33.4(6) . . . . ?
C84 C85 C86 C87 0.6(10) . . . . ?
C66 C67 C68 C69 0.2(8) . . . . ?
C47 N13 C51 C52 -179.7(4) . . . . ?
C47 N13 C51 C50 2.4(6) . . . . ?
C46 N12 C42 C41 175.4(4) . . . . ?
C46 N12 C42 C43 -0.7(6) . . . . ?
C73 C74 C75 N20 -171.8(3) . . . . ?
C73 C74 C75 C76 12.3(6) . . . . ?
C73 C72 C71 C70 -3.3(8) . . . . ?
C78 C77 C76 C75 1.1(7) . . . . ?
C86 C87 C88 C89A -33.7(9) . . . . ?
C86 C87 C88 N24A 138.5(9) . . . . ?
C86 C87 C88 N24B -179.8(7) . . . . ?
C86 C87 C88 C89B -6.6(11) . . . . ?
C23 N6 C19 C18 -175.4(5) . . . . ?
C23 N6 C19 C20 5.0(8) . . . . ?
C76 C77 C78 C79 -1.0(7) . . . . ?
C92A C91A C90A C89A 0.0 . . . . ?
C91A C92A N24A C88 0.0 . . . . ?
C91A C90A C89A C88 0.0 . . . . ?
C90A C89A C88 C87 172.7(6) . . . . ?
C90A C89A C88 N24A 0.0 . . . . ?
C89A C88 N24A C92A 0.0 . . . . ?
C88 C87 C86 C85 178.7(6) . . . . ?
C88 N24B C92B C91B 1.7(17) . . . . ?
N24A C92A C91A C90A 0.0 . . . . ?
N24B C88 C89B C90B -3.9(16) . . . . ?
N24B C92B C91B C90B -6.6(19) . . . . ?
C89B C88 N24B C92B 3.7(14) . . . . ?
C89B C90B C91B C92B 6(2) . . . . ?
C91B C90B C89B C88 -1(2) . . . . ?
